data_7030232
loop_
_publ_author_name
'Weber, Lothar'
'Eickhoff, Daniel'
'Kahlert, Jan'
'B\"ohling, Lena'
'Brockhinke, Andreas'
'Stammler, Hans-Georg'
'Neumann, Beate'
'Fox, Mark A.'

_publ_section_title
;
 Diazaborolyl-boryl push-pull systems with ethynylene-arylene bridges as
 'turn-on' fluoride sensors.
;
_journal_issue 34
_journal_name_full 'Dalton transactions (Cambridge, England : 2003)'
_journal_page_first 10328
_journal_page_last 10346
_journal_paper_doi 10.1039/c2dt30438d
_journal_volume 41
_journal_year 2012
_chemical_formula_moiety 'C34 H38 B2 F N2 S, C16 H36 N'
_chemical_formula_sum 'C50 H74 B2 F N3 S'
_chemical_formula_weight 789.80
_chemical_name_systematic
;
?
;
_space_group_IT_number 2
_symmetry_cell_setting triclinic
_symmetry_space_group_name_Hall '-P 1'
_symmetry_space_group_name_H-M 'P -1'
_atom_sites_solution_hydrogens geom
_atom_sites_solution_primary direct
_atom_sites_solution_secondary difmap
_audit_creation_method SHELXL-97
_cell_angle_alpha 106.930(11)
_cell_angle_beta 99.728(14)
_cell_angle_gamma 94.965(11)
_cell_formula_units_Z 8
_cell_length_a 18.230(3)
_cell_length_b 22.799(4)
_cell_length_c 24.997(4)
_cell_measurement_reflns_used 9410
_cell_measurement_temperature 100(2)
_cell_measurement_theta_max 66.323
_cell_measurement_theta_min 3.787
_cell_volume 9694(3)
_computing_cell_refinement 'APEX 2, Bruker AXS'
_computing_data_collection 'APEX 2, Bruker AXS'
_computing_data_reduction 'APEX 2, Bruker AXS'
_computing_molecular_graphics 'SHELXTL-PLUS (1990)'
_computing_publication_material 'SHELXL-97 (Sheldrick, 1997)'
_computing_structure_refinement 'SHELXL-97 (Sheldrick, 1997)'
_computing_structure_solution 'SHELXS-97 (Sheldrick, 1990)'
_diffrn_ambient_temperature 100(2)
_diffrn_measured_fraction_theta_full 0.907
_diffrn_measured_fraction_theta_max 0.907
_diffrn_measurement_device_type 'Bruker AXS X8 Prospector Ultra with APEX II'
_diffrn_measurement_method CCD
_diffrn_radiation_monochromator 'Quazar Montel multilayer optic Montel200'
_diffrn_radiation_source 'I\mS Incoatec Microfocus'
_diffrn_radiation_type CuK\a
_diffrn_radiation_wavelength 1.54178
_diffrn_reflns_av_R_equivalents 0.0250
_diffrn_reflns_av_sigmaI/netI 0.0343
_diffrn_reflns_limit_h_max 16
_diffrn_reflns_limit_h_min -21
_diffrn_reflns_limit_k_max 26
_diffrn_reflns_limit_k_min -27
_diffrn_reflns_limit_l_max 28
_diffrn_reflns_limit_l_min -29
_diffrn_reflns_number 53217
_diffrn_reflns_theta_full 66.43
_diffrn_reflns_theta_max 66.43
_diffrn_reflns_theta_min 1.89
_exptl_absorpt_coefficient_mu 0.876
_exptl_absorpt_correction_T_max 0.9332
_exptl_absorpt_correction_T_min 0.7730
_exptl_absorpt_correction_type multi-scan
_exptl_absorpt_process_details 'SADABS-2008/1 - Bruker AXS area detector scaling and absorption correction'
_exptl_crystal_colour colourless
_exptl_crystal_density_diffrn 1.082
_exptl_crystal_density_method 'not measured'
_exptl_crystal_description fragment
_exptl_crystal_F_000 3440
_exptl_crystal_size_max 0.31
_exptl_crystal_size_mid 0.16
_exptl_crystal_size_min 0.08
_refine_diff_density_max 0.904
_refine_diff_density_min -0.291
_refine_diff_density_rms 0.048
_refine_ls_extinction_method none
_refine_ls_goodness_of_fit_ref 1.017
_refine_ls_hydrogen_treatment constr
_refine_ls_matrix_type fullcycle
_refine_ls_number_parameters 2101
_refine_ls_number_reflns 30945
_refine_ls_number_restraints 0
_refine_ls_restrained_S_all 1.017
_refine_ls_R_factor_all 0.0611
_refine_ls_R_factor_gt 0.0494
_refine_ls_shift/su_max 0.001
_refine_ls_shift/su_mean 0.000
_refine_ls_structure_factor_coef Fsqd
_refine_ls_weighting_details 'calc w=1/[\s^2^(Fo^2^)+(0.0846P)^2^+2.9652P] where P=(Fo^2^+2Fc^2^)/3'
_refine_ls_weighting_scheme calc
_refine_ls_wR_factor_gt 0.1302
_refine_ls_wR_factor_ref 0.1406
_reflns_number_gt 25380
_reflns_number_total 30945
_reflns_threshold_expression >2sigma(I)
_cod_data_source_file c2dt30438d.txt
_cod_data_source_block Bu4N+[26]
_cod_database_code 7030232

loop_
_symmetry_equiv_pos_as_xyz
'x, y, z'
'-x, -y, -z'

loop_
_atom_site_label
_atom_site_type_symbol
_atom_site_fract_x
_atom_site_fract_y
_atom_site_fract_z
_atom_site_U_iso_or_equiv
_atom_site_adp_type
_atom_site_occupancy
_atom_site_symmetry_multiplicity
_atom_site_calc_flag
_atom_site_refinement_flags
S1 S 0.84445(3) 0.61162(2) 0.246078(19) 0.02850(9) Uani 1 1 d .
F1 F 0.69613(6) 0.56913(4) 0.24012(4) 0.0293(2) Uani 1 1 d .
N1 N 1.17801(10) 0.59049(8) 0.22958(7) 0.0379(4) Uani 1 1 d .
N2 N 1.14656(9) 0.63286(8) 0.15769(7) 0.0363(4) Uani 1 1 d .
B1 B 1.12174(13) 0.61953(11) 0.20463(10) 0.0372(5) Uani 1 1 d .
B2 B 0.69459(12) 0.63657(9) 0.25532(9) 0.0269(4) Uani 1 1 d .
C1 C 1.23533(11) 0.58603(9) 0.19857(9) 0.0364(4) Uani 1 1 d .
C2 C 1.21551(11) 0.61144(9) 0.15385(9) 0.0358(4) Uani 1 1 d .
C3 C 1.26229(12) 0.61162(10) 0.11563(9) 0.0428(5) Uani 1 1 d .
H3 H 1.2492 0.6284 0.0853 0.051 Uiso 1 1 calc R
C4 C 1.32901(13) 0.58669(10) 0.12270(10) 0.0484(6) Uani 1 1 d .
H4 H 1.3615 0.5862 0.0967 0.058 Uiso 1 1 calc R
C5 C 1.34860(12) 0.56263(10) 0.16691(10) 0.0462(5) Uani 1 1 d .
H5 H 1.3946 0.5461 0.1709 0.055 Uiso 1 1 calc R
C6 C 1.30254(12) 0.56212(10) 0.20549(9) 0.0421(5) Uani 1 1 d .
H6 H 1.3166 0.5458 0.2360 0.050 Uiso 1 1 calc R
C7 C 1.17779(14) 0.56512(11) 0.27700(9) 0.0480(5) Uani 1 1 d .
H7A H 1.1488 0.5895 0.3034 0.058 Uiso 1 1 calc R
H7B H 1.2302 0.5703 0.2982 0.058 Uiso 1 1 calc R
C8 C 1.1455(2) 0.49898(17) 0.25973(13) 0.0949(13) Uani 1 1 d .
H8A H 1.0928 0.4935 0.2405 0.142 Uiso 1 1 calc R
H8B H 1.1487 0.4853 0.2937 0.142 Uiso 1 1 calc R
H8C H 1.1738 0.4742 0.2336 0.142 Uiso 1 1 calc R
C9 C 1.10735(12) 0.66139(10) 0.11809(10) 0.0421(5) Uani 1 1 d .
H9A H 1.1432 0.6743 0.0966 0.050 Uiso 1 1 calc R
H9B H 1.0897 0.6991 0.1402 0.050 Uiso 1 1 calc R
C10 C 1.04127(13) 0.61899(10) 0.07649(9) 0.0416(5) Uani 1 1 d .
H10A H 1.0588 0.5829 0.0525 0.062 Uiso 1 1 calc R
H10B H 1.0158 0.6412 0.0523 0.062 Uiso 1 1 calc R
H10C H 1.0061 0.6052 0.0975 0.062 Uiso 1 1 calc R
C11 C 1.04753(12) 0.63451(9) 0.22276(8) 0.0367(4) Uani 1 1 d .
C12 C 0.98730(11) 0.64829(9) 0.23232(8) 0.0314(4) Uani 1 1 d .
C13 C 0.91609(10) 0.66449(8) 0.24220(7) 0.0283(4) Uani 1 1 d .
C14 C 0.89090(10) 0.72063(8) 0.24641(7) 0.0273(4) Uani 1 1 d .
H14 H 0.9213 0.7562 0.2456 0.033 Uiso 1 1 calc R
C15 C 0.81513(10) 0.71961(8) 0.25208(7) 0.0260(4) Uani 1 1 d .
H15 H 0.7898 0.7547 0.2548 0.031 Uiso 1 1 calc R
C16 C 0.78037(10) 0.66381(8) 0.25336(7) 0.0262(4) Uani 1 1 d .
C17 C 0.66863(11) 0.65146(8) 0.31819(8) 0.0278(4) Uani 1 1 d .
C18 C 0.71413(11) 0.68296(8) 0.37262(8) 0.0299(4) Uani 1 1 d .
C19 C 0.69072(11) 0.68202(8) 0.42310(8) 0.0324(4) Uani 1 1 d .
H19 H 0.7229 0.7039 0.4588 0.039 Uiso 1 1 calc R
C20 C 0.62226(12) 0.65024(9) 0.42267(8) 0.0343(4) Uani 1 1 d .
C21 C 0.57580(12) 0.62096(9) 0.36955(8) 0.0342(4) Uani 1 1 d .
H21 H 0.5279 0.5996 0.3679 0.041 Uiso 1 1 calc R
C22 C 0.59678(11) 0.62167(8) 0.31856(8) 0.0307(4) Uani 1 1 d .
C23 C 0.79020(11) 0.72060(9) 0.38054(8) 0.0360(4) Uani 1 1 d .
H23A H 0.8104 0.7410 0.4214 0.054 Uiso 1 1 calc R
H23B H 0.7846 0.7520 0.3610 0.054 Uiso 1 1 calc R
H23C H 0.8248 0.6931 0.3644 0.054 Uiso 1 1 calc R
C24 C 0.59773(14) 0.64928(10) 0.47751(9) 0.0448(5) Uani 1 1 d .
H24A H 0.6422 0.6573 0.5082 0.067 Uiso 1 1 calc R
H24B H 0.5696 0.6086 0.4718 0.067 Uiso 1 1 calc R
H24C H 0.5656 0.6814 0.4879 0.067 Uiso 1 1 calc R
C25 C 0.53931(11) 0.58945(9) 0.26428(8) 0.0349(4) Uani 1 1 d .
H25A H 0.4960 0.5685 0.2734 0.052 Uiso 1 1 calc R
H25B H 0.5620 0.5588 0.2381 0.052 Uiso 1 1 calc R
H25C H 0.5227 0.6201 0.2461 0.052 Uiso 1 1 calc R
C26 C 0.63758(10) 0.65337(8) 0.20503(7) 0.0255(4) Uani 1 1 d .
C27 C 0.61429(10) 0.71259(8) 0.21512(8) 0.0272(4) Uani 1 1 d .
C28 C 0.56356(11) 0.72652(8) 0.17358(8) 0.0300(4) Uani 1 1 d .
H28 H 0.5492 0.7668 0.1819 0.036 Uiso 1 1 calc R
C29 C 0.53359(11) 0.68346(9) 0.12070(8) 0.0314(4) Uani 1 1 d .
C30 C 0.55803(11) 0.62570(8) 0.10937(8) 0.0296(4) Uani 1 1 d .
H30 H 0.5392 0.5957 0.0731 0.035 Uiso 1 1 calc R
C31 C 0.60923(10) 0.61051(8) 0.14958(8) 0.0262(4) Uani 1 1 d .
C32 C 0.64235(12) 0.76454(9) 0.27061(8) 0.0345(4) Uani 1 1 d .
H32A H 0.6666 0.8004 0.2629 0.052 Uiso 1 1 calc R
H32B H 0.6788 0.7507 0.2962 0.052 Uiso 1 1 calc R
H32C H 0.5999 0.7762 0.2887 0.052 Uiso 1 1 calc R
C33 C 0.47762(13) 0.69894(11) 0.07664(9) 0.0448(5) Uani 1 1 d .
H33A H 0.4390 0.7194 0.0948 0.067 Uiso 1 1 calc R
H33B H 0.4539 0.6607 0.0463 0.067 Uiso 1 1 calc R
H33C H 0.5037 0.7267 0.0602 0.067 Uiso 1 1 calc R
C34 C 0.63158(11) 0.54621(8) 0.13038(8) 0.0315(4) Uani 1 1 d .
H34A H 0.6068 0.5195 0.1484 0.047 Uiso 1 1 calc R
H34B H 0.6862 0.5489 0.1415 0.047 Uiso 1 1 calc R
H34C H 0.6161 0.5287 0.0888 0.047 Uiso 1 1 calc R
N3 N 0.72729(10) 0.46654(7) 0.33628(7) 0.0326(4) Uani 1 1 d .
C35 C 0.77939(12) 0.42724(9) 0.30486(8) 0.0346(4) Uani 1 1 d .
H35A H 0.7524 0.3846 0.2862 0.041 Uiso 1 1 calc R
H35B H 0.8232 0.4251 0.3332 0.041 Uiso 1 1 calc R
C36 C 0.80794(13) 0.45057(9) 0.25987(9) 0.0390(5) Uani 1 1 d .
H36A H 0.7646 0.4534 0.2315 0.047 Uiso 1 1 calc R
H36B H 0.8367 0.4926 0.2783 0.047 Uiso 1 1 calc R
C37 C 0.85791(15) 0.40791(10) 0.22966(9) 0.0464(5) Uani 1 1 d .
H37A H 0.8271 0.3678 0.2064 0.056 Uiso 1 1 calc R
H37B H 0.8966 0.3998 0.2585 0.056 Uiso 1 1 calc R
C38 C 0.89652(16) 0.43541(12) 0.19116(11) 0.0554(6) Uani 1 1 d .
H38A H 0.8584 0.4418 0.1615 0.083 Uiso 1 1 calc R
H38B H 0.9291 0.4069 0.1733 0.083 Uiso 1 1 calc R
H38C H 0.9269 0.4752 0.2140 0.083 Uiso 1 1 calc R
C39 C 0.65536(12) 0.46653(9) 0.29551(8) 0.0347(4) Uani 1 1 d .
H39A H 0.6682 0.4872 0.2678 0.042 Uiso 1 1 calc R
H39B H 0.6224 0.4916 0.3176 0.042 Uiso 1 1 calc R
C40 C 0.61131(13) 0.40284(9) 0.26241(9) 0.0409(5) Uani 1 1 d .
H40A H 0.6065 0.3785 0.2889 0.049 Uiso 1 1 calc R
H40B H 0.6388 0.3806 0.2336 0.049 Uiso 1 1 calc R
C41 C 0.53298(14) 0.40854(10) 0.23249(10) 0.0506(6) Uani 1 1 d .
H41A H 0.5379 0.4404 0.2130 0.061 Uiso 1 1 calc R
H41B H 0.5114 0.3686 0.2029 0.061 Uiso 1 1 calc R
C42 C 0.47909(15) 0.42577(13) 0.27274(13) 0.0646(7) Uani 1 1 d .
H42A H 0.4721 0.3935 0.2909 0.097 Uiso 1 1 calc R
H42B H 0.4305 0.4294 0.2512 0.097 Uiso 1 1 calc R
H42C H 0.4998 0.4654 0.3021 0.097 Uiso 1 1 calc R
C43 C 0.71062(12) 0.44001(9) 0.38293(8) 0.0357(4) Uani 1 1 d .
H43A H 0.6988 0.3944 0.3664 0.043 Uiso 1 1 calc R
H43B H 0.7568 0.4493 0.4130 0.043 Uiso 1 1 calc R
C44 C 0.64681(13) 0.46367(10) 0.41071(9) 0.0418(5) Uani 1 1 d .
H44A H 0.5982 0.4425 0.3852 0.050 Uiso 1 1 calc R
H44B H 0.6490 0.5086 0.4162 0.050 Uiso 1 1 calc R
C45 C 0.65127(14) 0.45225(10) 0.46832(9) 0.0456(5) Uani 1 1 d .
H45A H 0.6597 0.4089 0.4640 0.055 Uiso 1 1 calc R
H45B H 0.6948 0.4799 0.4960 0.055 Uiso 1 1 calc R
C46 C 0.58119(16) 0.46348(12) 0.49142(12) 0.0598(7) Uani 1 1 d .
H46A H 0.5708 0.5055 0.4934 0.090 Uiso 1 1 calc R
H46B H 0.5882 0.4591 0.5297 0.090 Uiso 1 1 calc R
H46C H 0.5388 0.4333 0.4662 0.090 Uiso 1 1 calc R
C47 C 0.76417(12) 0.53411(8) 0.36319(8) 0.0345(4) Uani 1 1 d .
H47A H 0.7320 0.5568 0.3878 0.041 Uiso 1 1 calc R
H47B H 0.7663 0.5530 0.3324 0.041 Uiso 1 1 calc R
C48 C 0.84376(12) 0.54286(9) 0.39891(9) 0.0412(5) Uani 1 1 d .
H48A H 0.8493 0.5072 0.4136 0.049 Uiso 1 1 calc R
H48B H 0.8807 0.5434 0.3742 0.049 Uiso 1 1 calc R
C49 C 0.86112(14) 0.60265(10) 0.44912(10) 0.0488(6) Uani 1 1 d .
H49A H 0.9159 0.6108 0.4651 0.059 Uiso 1 1 calc R
H49B H 0.8478 0.6374 0.4350 0.059 Uiso 1 1 calc R
C50 C 0.81950(18) 0.60088(12) 0.49616(10) 0.0622(7) Uani 1 1 d .
H50A H 0.7652 0.5926 0.4807 0.093 Uiso 1 1 calc R
H50B H 0.8318 0.6409 0.5265 0.093 Uiso 1 1 calc R
H50C H 0.8345 0.5680 0.5119 0.093 Uiso 1 1 calc R
S2 S 0.35579(3) 0.23032(2) 0.093464(19) 0.02885(9) Uani 1 1 d .
F2 F 0.20629(6) 0.21301(5) 0.03219(4) 0.0300(2) Uani 1 1 d .
N4 N 0.70401(9) 0.21260(8) 0.15634(7) 0.0347(4) Uani 1 1 d .
N5 N 0.67323(9) 0.27663(8) 0.10279(7) 0.0349(4) Uani 1 1 d .
B3 B 0.64434(13) 0.24190(10) 0.13564(10) 0.0345(5) Uani 1 1 d .
B4 B 0.19769(12) 0.23124(9) 0.09224(8) 0.0267(4) Uani 1 1 d .
C51 C 0.76708(11) 0.22896(9) 0.13622(8) 0.0361(4) Uani 1 1 d .
C52 C 0.74817(11) 0.26831(9) 0.10336(8) 0.0359(4) Uani 1 1 d .
C53 C 0.80132(13) 0.29178(11) 0.07818(10) 0.0449(5) Uani 1 1 d .
H53 H 0.7886 0.3177 0.0553 0.054 Uiso 1 1 calc R
C54 C 0.87330(14) 0.27638(12) 0.08730(11) 0.0542(6) Uani 1 1 d .
H54 H 0.9105 0.2924 0.0708 0.065 Uiso 1 1 calc R
C55 C 0.89201(14) 0.23804(13) 0.12014(11) 0.0548(6) Uani 1 1 d .
H55 H 0.9419 0.2285 0.1259 0.066 Uiso 1 1 calc R
C56 C 0.83929(12) 0.21340(11) 0.14465(9) 0.0441(5) Uani 1 1 d .
H56 H 0.8521 0.1867 0.1666 0.053 Uiso 1 1 calc R
C57 C 0.70259(13) 0.16729(10) 0.18722(9) 0.0401(5) Uani 1 1 d .
H57A H 0.6617 0.1730 0.2090 0.048 Uiso 1 1 calc R
H57B H 0.7507 0.1748 0.2150 0.048 Uiso 1 1 calc R
C58 C 0.69060(17) 0.10099(11) 0.14777(11) 0.0603(7) Uani 1 1 d .
H58A H 0.6410 0.0921 0.1224 0.090 Uiso 1 1 calc R
H58B H 0.6934 0.0725 0.1706 0.090 Uiso 1 1 calc R
H58C H 0.7296 0.0956 0.1249 0.090 Uiso 1 1 calc R
C59 C 0.63586(13) 0.31425(10) 0.07139(9) 0.0404(5) Uani 1 1 d .
H59A H 0.5808 0.3043 0.0669 0.049 Uiso 1 1 calc R
H59B H 0.6475 0.3031 0.0327 0.049 Uiso 1 1 calc R
C60 C 0.65875(14) 0.38328(10) 0.10006(10) 0.0486(5) Uani 1 1 d .
H60A H 0.6428 0.3954 0.1368 0.073 Uiso 1 1 calc R
H60B H 0.6347 0.4057 0.0755 0.073 Uiso 1 1 calc R
H60C H 0.7135 0.3933 0.1064 0.073 Uiso 1 1 calc R
C61 C 0.56404(11) 0.23696(9) 0.14557(8) 0.0356(4) Uani 1 1 d .
C62 C 0.49942(11) 0.23597(8) 0.15094(8) 0.0326(4) Uani 1 1 d .
C63 C 0.42213(10) 0.23561(8) 0.15382(8) 0.0296(4) Uani 1 1 d .
C64 C 0.38741(10) 0.23715(8) 0.19889(8) 0.0282(4) Uani 1 1 d .
H64 H 0.4136 0.2400 0.2360 0.034 Uiso 1 1 calc R
C65 C 0.30869(10) 0.23400(8) 0.18397(8) 0.0272(4) Uani 1 1 d .
H65 H 0.2769 0.2335 0.2103 0.033 Uiso 1 1 calc R
C66 C 0.28117(10) 0.23173(8) 0.12861(8) 0.0266(4) Uani 1 1 d .
C67 C 0.14028(10) 0.17791(8) 0.10328(7) 0.0274(4) Uani 1 1 d .
C68 C 0.12569(11) 0.11594(8) 0.06664(8) 0.0315(4) Uani 1 1 d .
C69 C 0.07225(12) 0.07280(9) 0.07421(9) 0.0389(5) Uani 1 1 d .
H69 H 0.0629 0.0317 0.0485 0.047 Uiso 1 1 calc R
C70 C 0.03268(12) 0.08770(10) 0.11760(10) 0.0424(5) Uani 1 1 d .
C71 C 0.04901(12) 0.14761(10) 0.15550(9) 0.0390(5) Uani 1 1 d .
H71 H 0.0238 0.1586 0.1865 0.047 Uiso 1 1 calc R
C72 C 0.10174(11) 0.19215(9) 0.14909(8) 0.0310(4) Uani 1 1 d .
C73 C 0.16579(13) 0.09237(9) 0.01773(8) 0.0389(5) Uani 1 1 d .
H73A H 0.1588 0.0470 0.0054 0.058 Uiso 1 1 calc R
H73B H 0.2196 0.1083 0.0305 0.058 Uiso 1 1 calc R
H73C H 0.1449 0.1066 -0.0142 0.058 Uiso 1 1 calc R
C74 C -0.02585(16) 0.04024(13) 0.12450(13) 0.0658(8) Uani 1 1 d .
H74A H -0.0310 0.0013 0.0934 0.099 Uiso 1 1 calc R
H74B H -0.0743 0.0559 0.1234 0.099 Uiso 1 1 calc R
H74C H -0.0100 0.0329 0.1612 0.099 Uiso 1 1 calc R
C75 C 0.11284(12) 0.25606(10) 0.19265(8) 0.0370(4) Uani 1 1 d .
H75A H 0.1650 0.2754 0.1992 0.056 Uiso 1 1 calc R
H75B H 0.1017 0.2524 0.2287 0.056 Uiso 1 1 calc R
H75C H 0.0789 0.2817 0.1783 0.056 Uiso 1 1 calc R
C76 C 0.16686(10) 0.29913(8) 0.10002(7) 0.0260(4) Uani 1 1 d .
C77 C 0.09474(10) 0.29807(8) 0.06783(7) 0.0268(4) Uani 1 1 d .
C78 C 0.06784(11) 0.35284(9) 0.06462(8) 0.0298(4) Uani 1 1 d .
H78 H 0.0186 0.3503 0.0435 0.036 Uiso 1 1 calc R
C79 C 0.11044(11) 0.41041(9) 0.09109(8) 0.0333(4) Uani 1 1 d .
C80 C 0.18081(11) 0.41207(9) 0.12297(8) 0.0320(4) Uani 1 1 d .
H80 H 0.2115 0.4510 0.1413 0.038 Uiso 1 1 calc R
C81 C 0.20862(10) 0.35861(8) 0.12933(8) 0.0285(4) Uani 1 1 d .
C82 C 0.04259(11) 0.23856(8) 0.03537(8) 0.0300(4) Uani 1 1 d .
H82A H 0.0239 0.2204 0.0624 0.045 Uiso 1 1 calc R
H82B H 0.0699 0.2094 0.0121 0.045 Uiso 1 1 calc R
H82C H 0.0001 0.2472 0.0105 0.045 Uiso 1 1 calc R
C83 C 0.08132(13) 0.46917(9) 0.08625(10) 0.0429(5) Uani 1 1 d .
H83A H 0.0455 0.4600 0.0499 0.064 Uiso 1 1 calc R
H83B H 0.1235 0.4998 0.0877 0.064 Uiso 1 1 calc R
H83C H 0.0562 0.4859 0.1179 0.064 Uiso 1 1 calc R
C84 C 0.28345(11) 0.37024(8) 0.17055(8) 0.0338(4) Uani 1 1 d .
H84A H 0.3027 0.4146 0.1838 0.051 Uiso 1 1 calc R
H84B H 0.3194 0.3471 0.1512 0.051 Uiso 1 1 calc R
H84C H 0.2766 0.3566 0.2033 0.051 Uiso 1 1 calc R
N6 N 0.21824(9) 0.31273(7) -0.06767(6) 0.0292(3) Uani 1 1 d .
C85 C 0.26324(11) 0.33634(9) -0.00658(7) 0.0307(4) Uani 1 1 d .
H85A H 0.2340 0.3636 0.0175 0.037 Uiso 1 1 calc R
H85B H 0.2694 0.3005 0.0077 0.037 Uiso 1 1 calc R
C86 C 0.34035(11) 0.37184(10) 0.00064(8) 0.0358(4) Uani 1 1 d .
H86A H 0.3357 0.4051 -0.0174 0.043 Uiso 1 1 calc R
H86B H 0.3727 0.3435 -0.0188 0.043 Uiso 1 1 calc R
C87 C 0.37673(12) 0.40029(10) 0.06380(9) 0.0406(5) Uani 1 1 d .
H87A H 0.3429 0.4268 0.0834 0.049 Uiso 1 1 calc R
H87B H 0.3831 0.3667 0.0812 0.049 Uiso 1 1 calc R
C88 C 0.45304(13) 0.43889(12) 0.07305(11) 0.0534(6) Uani 1 1 d .
H88A H 0.4874 0.4124 0.0552 0.080 Uiso 1 1 calc R
H88B H 0.4737 0.4570 0.1141 0.080 Uiso 1 1 calc R
H88C H 0.4471 0.4721 0.0558 0.080 Uiso 1 1 calc R
C89 C 0.14276(11) 0.28022(9) -0.06489(8) 0.0301(4) Uani 1 1 d .
H89A H 0.1524 0.2467 -0.0479 0.036 Uiso 1 1 calc R
H89B H 0.1186 0.3104 -0.0388 0.036 Uiso 1 1 calc R
C90 C 0.08772(11) 0.25240(9) -0.12193(8) 0.0350(4) Uani 1 1 d .
H90A H 0.1135 0.2266 -0.1501 0.042 Uiso 1 1 calc R
H90B H 0.0709 0.2862 -0.1363 0.042 Uiso 1 1 calc R
C91 C 0.01911(12) 0.21261(9) -0.11615(8) 0.0354(4) Uani 1 1 d .
H91A H 0.0013 0.2351 -0.0816 0.042 Uiso 1 1 calc R
H91B H -0.0219 0.2066 -0.1496 0.042 Uiso 1 1 calc R
C92 C 0.03529(15) 0.14926(10) -0.11201(10) 0.0480(5) Uani 1 1 d .
H92A H 0.0475 0.1248 -0.1479 0.072 Uiso 1 1 calc R
H92B H -0.0092 0.1275 -0.1051 0.072 Uiso 1 1 calc R
H92C H 0.0779 0.1548 -0.0805 0.072 Uiso 1 1 calc R
C93 C 0.20714(11) 0.36607(8) -0.09218(8) 0.0306(4) Uani 1 1 d .
H93A H 0.2559 0.3816 -0.0991 0.037 Uiso 1 1 calc R
H93B H 0.1718 0.3498 -0.1296 0.037 Uiso 1 1 calc R
C94 C 0.17727(11) 0.42040(9) -0.05462(8) 0.0328(4) Uani 1 1 d .
H94A H 0.1311 0.4049 -0.0441 0.039 Uiso 1 1 calc R
H94B H 0.2152 0.4405 -0.0190 0.039 Uiso 1 1 calc R
C95 C 0.15968(13) 0.46764(9) -0.08529(9) 0.0390(5) Uani 1 1 d .
H95A H 0.1188 0.4483 -0.1192 0.047 Uiso 1 1 calc R
H95B H 0.2047 0.4804 -0.0987 0.047 Uiso 1 1 calc R
C96 C 0.13595(14) 0.52458(10) -0.04653(9) 0.0460(5) Uani 1 1 d .
H96A H 0.0912 0.5121 -0.0334 0.069 Uiso 1 1 calc R
H96B H 0.1245 0.5538 -0.0677 0.069 Uiso 1 1 calc R
H96C H 0.1769 0.5445 -0.0135 0.069 Uiso 1 1 calc R
C97 C 0.25947(11) 0.26873(9) -0.10630(8) 0.0315(4) Uani 1 1 d .
H97A H 0.2288 0.2546 -0.1456 0.038 Uiso 1 1 calc R
H97B H 0.3076 0.2919 -0.1072 0.038 Uiso 1 1 calc R
C98 C 0.27616(13) 0.21222(10) -0.08862(9) 0.0388(5) Uani 1 1 d .
H98A H 0.2299 0.1927 -0.0811 0.047 Uiso 1 1 calc R
H98B H 0.3147 0.2252 -0.0528 0.047 Uiso 1 1 calc R
C99 C 0.30414(13) 0.16517(9) -0.13464(9) 0.0410(5) Uani 1 1 d .
H99A H 0.3493 0.1851 -0.1432 0.049 Uiso 1 1 calc R
H99B H 0.2648 0.1510 -0.1700 0.049 Uiso 1 1 calc R
C100 C 0.32372(13) 0.10940(10) -0.11609(11) 0.0476(5) Uani 1 1 d .
H10D H 0.3643 0.1230 -0.0821 0.071 Uiso 1 1 calc R
H10E H 0.3402 0.0795 -0.1470 0.071 Uiso 1 1 calc R
H10F H 0.2793 0.0898 -0.1072 0.071 Uiso 1 1 calc R
S3 S 0.33951(2) 0.72204(2) 0.578574(18) 0.02735(9) Uani 1 1 d .
F3 F 0.18685(6) 0.69727(4) 0.51800(4) 0.0282(2) Uani 1 1 d .
N7 N 0.69005(9) 0.70899(7) 0.65015(7) 0.0313(3) Uani 1 1 d .
N8 N 0.66780(9) 0.77982(7) 0.60271(7) 0.0313(3) Uani 1 1 d .
B5 B 0.63316(13) 0.74071(10) 0.62941(9) 0.0309(4) Uani 1 1 d .
B6 B 0.18080(12) 0.72197(9) 0.57824(8) 0.0253(4) Uani 1 1 d .
C101 C 0.75707(11) 0.72805(9) 0.63586(8) 0.0302(4) Uani 1 1 d .
C102 C 0.74304(11) 0.77153(9) 0.60645(8) 0.0306(4) Uani 1 1 d .
C103 C 0.80021(12) 0.79780(10) 0.58683(9) 0.0381(5) Uani 1 1 d .
H103 H 0.7907 0.8261 0.5660 0.046 Uiso 1 1 calc R
C104 C 0.87161(12) 0.78189(11) 0.59835(10) 0.0445(5) Uani 1 1 d .
H104 H 0.9116 0.7999 0.5857 0.053 Uiso 1 1 calc R
C105 C 0.88547(12) 0.73998(11) 0.62814(9) 0.0432(5) Uani 1 1 d .
H105 H 0.9350 0.7302 0.6359 0.052 Uiso 1 1 calc R
C106 C 0.82827(11) 0.71209(10) 0.64677(8) 0.0366(4) Uani 1 1 d .
H106 H 0.8378 0.6828 0.6665 0.044 Uiso 1 1 calc R
C107 C 0.68370(13) 0.65914(9) 0.67540(9) 0.0385(5) Uani 1 1 d .
H10G H 0.6403 0.6624 0.6946 0.046 Uiso 1 1 calc R
H10H H 0.7296 0.6641 0.7048 0.046 Uiso 1 1 calc R
C108 C 0.67361(18) 0.59542(11) 0.63153(11) 0.0606(7) Uani 1 1 d .
H10I H 0.6262 0.5890 0.6040 0.091 Uiso 1 1 calc R
H10J H 0.6726 0.5637 0.6508 0.091 Uiso 1 1 calc R
H10K H 0.7155 0.5924 0.6114 0.091 Uiso 1 1 calc R
C109 C 0.63483(12) 0.82066(10) 0.57304(9) 0.0386(5) Uani 1 1 d .
H10L H 0.5794 0.8098 0.5642 0.046 Uiso 1 1 calc R
H10M H 0.6517 0.8134 0.5363 0.046 Uiso 1 1 calc R
C110 C 0.65540(14) 0.88879(10) 0.60699(10) 0.0475(5) Uani 1 1 d .
H11A H 0.6342 0.8972 0.6415 0.071 Uiso 1 1 calc R
H11B H 0.6350 0.9138 0.5836 0.071 Uiso 1 1 calc R
H11C H 0.7103 0.8994 0.6178 0.071 Uiso 1 1 calc R
C111 C 0.55047(11) 0.73390(9) 0.63389(8) 0.0336(4) Uani 1 1 d .
C112 C 0.48454(11) 0.73111(8) 0.63678(8) 0.0306(4) Uani 1 1 d .
C113 C 0.40709(10) 0.72917(8) 0.63903(8) 0.0269(4) Uani 1 1 d .
C114 C 0.37289(10) 0.73197(8) 0.68446(8) 0.0275(4) Uani 1 1 d .
H114 H 0.3995 0.7359 0.7217 0.033 Uiso 1 1 calc R
C115 C 0.29418(10) 0.72838(8) 0.67000(7) 0.0261(4) Uani 1 1 d .
H115 H 0.2630 0.7286 0.6969 0.031 Uiso 1 1 calc R
C116 C 0.26547(10) 0.72449(8) 0.61432(7) 0.0251(4) Uani 1 1 d .
C117 C 0.12394(10) 0.67422(8) 0.59668(7) 0.0266(4) Uani 1 1 d .
C118 C 0.10012(11) 0.61136(9) 0.56363(8) 0.0312(4) Uani 1 1 d .
C119 C 0.04757(12) 0.57413(9) 0.57924(9) 0.0396(5) Uani 1 1 d .
H119 H 0.0316 0.5324 0.5558 0.048 Uiso 1 1 calc R
C120 C 0.01810(12) 0.59605(11) 0.62770(10) 0.0431(5) Uani 1 1 d .
C121 C 0.04329(11) 0.65650(10) 0.66150(9) 0.0387(5) Uani 1 1 d .
H121 H 0.0255 0.6721 0.6958 0.046 Uiso 1 1 calc R
C122 C 0.09434(10) 0.69557(9) 0.64669(8) 0.0307(4) Uani 1 1 d .
C123 C 0.12750(13) 0.58096(9) 0.50949(8) 0.0375(5) Uani 1 1 d .
H12A H 0.1153 0.5358 0.4992 0.056 Uiso 1 1 calc R
H12B H 0.1821 0.5924 0.5159 0.056 Uiso 1 1 calc R
H12C H 0.1028 0.5950 0.4784 0.056 Uiso 1 1 calc R
C124 C -0.03914(15) 0.55503(14) 0.64352(12) 0.0639(7) Uani 1 1 d .
H12D H -0.0898 0.5568 0.6238 0.096 Uiso 1 1 calc R
H12E H -0.0360 0.5696 0.6849 0.096 Uiso 1 1 calc R
H12F H -0.0286 0.5122 0.6320 0.096 Uiso 1 1 calc R
C125 C 0.11225(11) 0.76198(10) 0.68574(8) 0.0362(4) Uani 1 1 d .
H12G H 0.0749 0.7863 0.6733 0.054 Uiso 1 1 calc R
H12H H 0.1624 0.7797 0.6841 0.054 Uiso 1 1 calc R
H12I H 0.1110 0.7629 0.7250 0.054 Uiso 1 1 calc R
C126 C 0.14921(10) 0.78881(8) 0.58125(7) 0.0254(4) Uani 1 1 d .
C127 C 0.07448(10) 0.78625(8) 0.55238(7) 0.0258(4) Uani 1 1 d .
C128 C 0.04555(11) 0.83994(9) 0.54864(8) 0.0296(4) Uani 1 1 d .
H128 H -0.0051 0.8364 0.5295 0.036 Uiso 1 1 calc R
C129 C 0.08805(11) 0.89824(8) 0.57187(8) 0.0318(4) Uani 1 1 d .
C130 C 0.16127(11) 0.90128(8) 0.59965(8) 0.0315(4) Uani 1 1 d .
H130 H 0.1921 0.9405 0.6151 0.038 Uiso 1 1 calc R
C131 C 0.19161(10) 0.84886(8) 0.60586(8) 0.0272(4) Uani 1 1 d .
C132 C 0.02080(10) 0.72607(8) 0.52445(8) 0.0281(4) Uani 1 1 d .
H13A H 0.0034 0.7116 0.5540 0.042 Uiso 1 1 calc R
H13B H 0.0468 0.6947 0.5022 0.042 Uiso 1 1 calc R
H13C H -0.0224 0.7331 0.4991 0.042 Uiso 1 1 calc R
C133 C 0.05631(13) 0.95652(9) 0.56935(10) 0.0437(5) Uani 1 1 d .
H13D H 0.0624 0.9851 0.6082 0.066 Uiso 1 1 calc R
H13E H 0.0028 0.9461 0.5514 0.066 Uiso 1 1 calc R
H13F H 0.0831 0.9763 0.5469 0.066 Uiso 1 1 calc R
C134 C 0.26985(11) 0.86228(8) 0.64293(8) 0.0334(4) Uani 1 1 d .
H13G H 0.2883 0.9067 0.6540 0.050 Uiso 1 1 calc R
H13H H 0.3038 0.8387 0.6214 0.050 Uiso 1 1 calc R
H13I H 0.2681 0.8501 0.6772 0.050 Uiso 1 1 calc R
N9 N 0.24741(9) 0.81415(7) 0.43129(6) 0.0319(3) Uani 1 1 d .
C135 C 0.28356(12) 0.76704(9) 0.39083(8) 0.0336(4) Uani 1 1 d .
H13J H 0.2515 0.7547 0.3521 0.040 Uiso 1 1 calc R
H13K H 0.3329 0.7873 0.3890 0.040 Uiso 1 1 calc R
C136 C 0.29538(12) 0.70891(9) 0.40738(9) 0.0384(5) Uani 1 1 d .
H13L H 0.2461 0.6837 0.4018 0.046 Uiso 1 1 calc R
H13M H 0.3196 0.7207 0.4483 0.046 Uiso 1 1 calc R
C137 C 0.34456(13) 0.67060(10) 0.37146(10) 0.0443(5) Uani 1 1 d .
H13N H 0.3932 0.6964 0.3760 0.053 Uiso 1 1 calc R
H13O H 0.3195 0.6577 0.3307 0.053 Uiso 1 1 calc R
C138 C 0.35902(14) 0.61317(11) 0.38899(12) 0.0537(6) Uani 1 1 d .
H13P H 0.3884 0.6259 0.4282 0.081 Uiso 1 1 calc R
H13Q H 0.3870 0.5877 0.3631 0.081 Uiso 1 1 calc R
H13R H 0.3109 0.5890 0.3870 0.081 Uiso 1 1 calc R
C139 C 0.17061(11) 0.78565(9) 0.43576(8) 0.0327(4) Uani 1 1 d .
H13S H 0.1772 0.7493 0.4493 0.039 Uiso 1 1 calc R
H13T H 0.1512 0.8163 0.4650 0.039 Uiso 1 1 calc R
C140 C 0.11195(12) 0.76513(10) 0.38030(8) 0.0362(4) Uani 1 1 d .
H14A H 0.1333 0.7389 0.3493 0.043 Uiso 1 1 calc R
H14B H 0.0985 0.8020 0.3697 0.043 Uiso 1 1 calc R
C141 C 0.04122(12) 0.72856(9) 0.38676(8) 0.0352(4) Uani 1 1 d .
H14C H 0.0283 0.7502 0.4237 0.042 Uiso 1 1 calc R
H14D H -0.0011 0.7281 0.3560 0.042 Uiso 1 1 calc R
C142 C 0.04962(13) 0.66187(9) 0.38433(9) 0.0405(5) Uani 1 1 d .
H14E H 0.0577 0.6390 0.3465 0.061 Uiso 1 1 calc R
H14F H 0.0038 0.6421 0.3913 0.061 Uiso 1 1 calc R
H14G H 0.0927 0.6617 0.4136 0.061 Uiso 1 1 calc R
C143 C 0.24066(12) 0.86857(9) 0.40780(8) 0.0343(4) Uani 1 1 d .
H14H H 0.2912 0.8842 0.4039 0.041 Uiso 1 1 calc R
H14I H 0.2084 0.8532 0.3691 0.041 Uiso 1 1 calc R
C144 C 0.20865(14) 0.92237(10) 0.44344(9) 0.0431(5) Uani 1 1 d .
H14J H 0.1609 0.9065 0.4518 0.052 Uiso 1 1 calc R
H14K H 0.2444 0.9422 0.4803 0.052 Uiso 1 1 calc R
C145 C 0.19422(15) 0.97007(10) 0.41335(10) 0.0484(6) Uani 1 1 d .
H14L H 0.1549 0.9511 0.3784 0.058 Uiso 1 1 calc R
H14M H 0.2408 0.9825 0.4015 0.058 Uiso 1 1 calc R
C146 C 0.16950(16) 1.02735(11) 0.44994(11) 0.0558(6) Uani 1 1 d .
H14N H 0.1262 1.0152 0.4648 0.084 Uiso 1 1 calc R
H14O H 0.1554 1.0543 0.4269 0.084 Uiso 1 1 calc R
H14P H 0.2109 1.0497 0.4819 0.084 Uiso 1 1 calc R
C147 C 0.29586(11) 0.83522(9) 0.49146(8) 0.0346(4) Uani 1 1 d .
H14Q H 0.2913 0.8010 0.5081 0.042 Uiso 1 1 calc R
H14R H 0.2759 0.8705 0.5153 0.042 Uiso 1 1 calc R
C148 C 0.37912(12) 0.85481(11) 0.49417(9) 0.0439(5) Uani 1 1 d .
H14S H 0.3837 0.8815 0.4696 0.053 Uiso 1 1 calc R
H14T H 0.4026 0.8175 0.4790 0.053 Uiso 1 1 calc R
C149 C 0.42144(12) 0.89003(11) 0.55505(9) 0.0448(5) Uani 1 1 d .
H14U H 0.4105 0.8659 0.5806 0.054 Uiso 1 1 calc R
H14V H 0.4762 0.8935 0.5559 0.054 Uiso 1 1 calc R
C150 C 0.40125(15) 0.95345(13) 0.57737(13) 0.0664(8) Uani 1 1 d .
H15A H 0.4107 0.9773 0.5517 0.100 Uiso 1 1 calc R
H15B H 0.4319 0.9743 0.6156 0.100 Uiso 1 1 calc R
H15C H 0.3479 0.9503 0.5794 0.100 Uiso 1 1 calc R
S4 S 0.19746(3) 0.90153(2) 0.251441(19) 0.02954(9) Uani 1 1 d .
F4 F 0.34773(6) 0.93578(4) 0.25896(4) 0.0305(2) Uani 1 1 d .
N10 N -0.13694(10) 0.93816(8) 0.26756(7) 0.0390(4) Uani 1 1 d .
N11 N -0.11037(9) 0.88321(7) 0.33020(7) 0.0335(4) Uani 1 1 d .
B7 B -0.08185(13) 0.90525(11) 0.28882(9) 0.0350(5) Uani 1 1 d .
B8 B 0.34330(12) 0.86774(9) 0.24291(9) 0.0267(4) Uani 1 1 d .
C151 C -0.19718(11) 0.93524(10) 0.29500(8) 0.0375(5) Uani 1 1 d .
C152 C -0.18034(11) 0.90226(9) 0.33439(8) 0.0346(4) Uani 1 1 d .
C153 C -0.23011(12) 0.89367(9) 0.36870(10) 0.0430(5) Uani 1 1 d .
H153 H -0.2180 0.8726 0.3960 0.052 Uiso 1 1 calc R
C154 C -0.29810(12) 0.91666(10) 0.36212(10) 0.0477(6) Uani 1 1 d .
H154 H -0.3330 0.9113 0.3852 0.057 Uiso 1 1 calc R
C155 C -0.31558(12) 0.94737(11) 0.32231(10) 0.0491(6) Uani 1 1 d .
H155 H -0.3628 0.9619 0.3180 0.059 Uiso 1 1 calc R
C156 C -0.26554(12) 0.95742(11) 0.28840(9) 0.0453(5) Uani 1 1 d .
H156 H -0.2779 0.9789 0.2615 0.054 Uiso 1 1 calc R
C157 C -0.13343(15) 0.97448(12) 0.22832(9) 0.0511(6) Uani 1 1 d .
H15D H -0.1818 0.9647 0.2005 0.061 Uiso 1 1 calc R
H15E H -0.0934 0.9623 0.2068 0.061 Uiso 1 1 calc R
C158 C -0.11785(18) 1.04362(12) 0.25851(11) 0.0628(7) Uani 1 1 d .
H15F H -0.1572 1.0560 0.2801 0.094 Uiso 1 1 calc R
H15G H -0.1174 1.0657 0.2302 0.094 Uiso 1 1 calc R
H15H H -0.0688 1.0539 0.2848 0.094 Uiso 1 1 calc R
C159 C -0.07337(12) 0.84923(9) 0.36571(9) 0.0369(4) Uani 1 1 d .
H15I H -0.0378 0.8255 0.3455 0.044 Uiso 1 1 calc R
H15J H -0.1117 0.8191 0.3711 0.044 Uiso 1 1 calc R
C160 C -0.03151(17) 0.89033(10) 0.42306(10) 0.0561(7) Uani 1 1 d .
H16A H 0.0058 0.9209 0.4182 0.084 Uiso 1 1 calc R
H16B H -0.0060 0.8652 0.4442 0.084 Uiso 1 1 calc R
H16C H -0.0669 0.9118 0.4444 0.084 Uiso 1 1 calc R
C161 C -0.00669(12) 0.89165(9) 0.27214(8) 0.0358(4) Uani 1 1 d .
C162 C 0.05217(11) 0.87411(9) 0.26404(8) 0.0314(4) Uani 1 1 d .
C163 C 0.12149(10) 0.85297(9) 0.25563(7) 0.0290(4) Uani 1 1 d .
C164 C 0.14148(11) 0.79548(8) 0.25251(7) 0.0285(4) Uani 1 1 d .
H164 H 0.1080 0.7617 0.2536 0.034 Uiso 1 1 calc R
C165 C 0.21685(10) 0.79186(8) 0.24744(7) 0.0267(4) Uani 1 1 d .
H165 H 0.2389 0.7553 0.2456 0.032 Uiso 1 1 calc R
C166 C 0.25635(11) 0.84541(8) 0.24540(7) 0.0271(4) Uani 1 1 d .
C167 C 0.36807(11) 0.85113(8) 0.17959(8) 0.0274(4) Uani 1 1 d .
C168 C 0.32117(11) 0.82047(8) 0.12559(8) 0.0283(4) Uani 1 1 d .
C169 C 0.34456(11) 0.82037(8) 0.07471(8) 0.0319(4) Uani 1 1 d .
H169 H 0.3116 0.7991 0.0392 0.038 Uiso 1 1 calc R
C170 C 0.41397(12) 0.85016(9) 0.07460(8) 0.0327(4) Uani 1 1 d .
C171 C 0.46179(11) 0.87826(9) 0.12751(8) 0.0329(4) Uani 1 1 d .
H171 H 0.5104 0.8981 0.1288 0.040 Uiso 1 1 calc R
C172 C 0.44104(11) 0.87837(8) 0.17859(8) 0.0294(4) Uani 1 1 d .
C173 C 0.24431(11) 0.78467(9) 0.11833(8) 0.0341(4) Uani 1 1 d .
H17A H 0.2231 0.7649 0.0776 0.051 Uiso 1 1 calc R
H17B H 0.2111 0.8131 0.1353 0.051 Uiso 1 1 calc R
H17C H 0.2490 0.7529 0.1375 0.051 Uiso 1 1 calc R
C174 C 0.43803(14) 0.85110(10) 0.01975(9) 0.0438(5) Uani 1 1 d .
H17D H 0.4714 0.8199 0.0098 0.066 Uiso 1 1 calc R
H17E H 0.4648 0.8922 0.0250 0.066 Uiso 1 1 calc R
H17F H 0.3935 0.8418 -0.0111 0.066 Uiso 1 1 calc R
C175 C 0.50009(11) 0.90832(9) 0.23252(8) 0.0341(4) Uani 1 1 d .
H17G H 0.5451 0.9261 0.2229 0.051 Uiso 1 1 calc R
H17H H 0.5132 0.8771 0.2510 0.051 Uiso 1 1 calc R
H17I H 0.4803 0.9412 0.2586 0.051 Uiso 1 1 calc R
C176 C 0.39769(10) 0.84815(8) 0.29264(7) 0.0251(4) Uani 1 1 d .
C177 C 0.41856(10) 0.78784(8) 0.28134(8) 0.0270(4) Uani 1 1 d .
C178 C 0.46825(11) 0.77226(8) 0.32219(8) 0.0307(4) Uani 1 1 d .
H178 H 0.4810 0.7315 0.3133 0.037 Uiso 1 1 calc R
C179 C 0.49955(11) 0.81432(9) 0.37530(8) 0.0327(4) Uani 1 1 d .
C180 C 0.47684(11) 0.87274(9) 0.38783(8) 0.0310(4) Uani 1 1 d .
H180 H 0.4963 0.9020 0.4245 0.037 Uiso 1 1 calc R
C181 C 0.42641(10) 0.88976(8) 0.34837(8) 0.0271(4) Uani 1 1 d .
C182 C 0.38869(11) 0.73734(8) 0.22522(8) 0.0324(4) Uani 1 1 d .
H18A H 0.4288 0.7302 0.2034 0.049 Uiso 1 1 calc R
H18B H 0.3467 0.7500 0.2033 0.049 Uiso 1 1 calc R
H18C H 0.3713 0.6991 0.2326 0.049 Uiso 1 1 calc R
C183 C 0.55558(14) 0.79753(11) 0.41817(9) 0.0473(5) Uani 1 1 d .
H18D H 0.5296 0.7688 0.4337 0.071 Uiso 1 1 calc R
H18E H 0.5794 0.8351 0.4492 0.071 Uiso 1 1 calc R
H18F H 0.5941 0.7777 0.3994 0.071 Uiso 1 1 calc R
C184 C 0.40502(12) 0.95429(8) 0.36889(8) 0.0338(4) Uani 1 1 d .
H18G H 0.4208 0.9709 0.4105 0.051 Uiso 1 1 calc R
H18H H 0.3504 0.9522 0.3580 0.051 Uiso 1 1 calc R
H18I H 0.4301 0.9814 0.3514 0.051 Uiso 1 1 calc R
N12 N 0.32078(10) 1.04042(7) 0.16174(6) 0.0334(4) Uani 1 1 d .
C185 C 0.28478(12) 0.97342(8) 0.13134(8) 0.0347(4) Uani 1 1 d .
H18J H 0.3238 0.9491 0.1170 0.042 Uiso 1 1 calc R
H18K H 0.2662 0.9561 0.1594 0.042 Uiso 1 1 calc R
C186 C 0.22022(13) 0.96568(9) 0.08177(9) 0.0441(5) Uani 1 1 d .
H18L H 0.1860 0.9961 0.0940 0.053 Uiso 1 1 calc R
H18M H 0.2404 0.9747 0.0502 0.053 Uiso 1 1 calc R
C187 C 0.17619(14) 0.90149(10) 0.06014(11) 0.0524(6) Uani 1 1 d .
H18N H 0.2105 0.8711 0.0482 0.063 Uiso 1 1 calc R
H18O H 0.1557 0.8926 0.0916 0.063 Uiso 1 1 calc R
C188 C 0.11240(17) 0.89353(12) 0.01061(13) 0.0712(9) Uani 1 1 d .
H18P H 0.0760 0.9211 0.0230 0.107 Uiso 1 1 calc R
H18Q H 0.0876 0.8505 -0.0033 0.107 Uiso 1 1 calc R
H18R H 0.1320 0.9039 -0.0202 0.107 Uiso 1 1 calc R
C189 C 0.35061(13) 1.06915(9) 0.11995(8) 0.0383(5) Uani 1 1 d .
H18S H 0.3093 1.0633 0.0867 0.046 Uiso 1 1 calc R
H18T H 0.3650 1.1143 0.1390 0.046 Uiso 1 1 calc R
C190 C 0.41779(14) 1.04283(10) 0.09820(9) 0.0459(5) Uani 1 1 d .
H19A H 0.4087 0.9971 0.0878 0.055 Uiso 1 1 calc R
H19B H 0.4631 1.0580 0.1292 0.055 Uiso 1 1 calc R
C191 C 0.43235(16) 1.06101(11) 0.04616(10) 0.0543(6) Uani 1 1 d .
H19C H 0.4313 1.1060 0.0541 0.065 Uiso 1 1 calc R
H19D H 0.4833 1.0527 0.0401 0.065 Uiso 1 1 calc R
C192 C 0.37645(18) 1.02703(14) -0.00707(11) 0.0678(8) Uani 1 1 d .
H19E H 0.3747 0.9823 -0.0139 0.102 Uiso 1 1 calc R
H19F H 0.3911 1.0377 -0.0394 0.102 Uiso 1 1 calc R
H19G H 0.3267 1.0387 -0.0030 0.102 Uiso 1 1 calc R
C193 C 0.38480(12) 1.03882(8) 0.20840(8) 0.0338(4) Uani 1 1 d .
H19H H 0.4204 1.0131 0.1904 0.041 Uiso 1 1 calc R
H19I H 0.3641 1.0181 0.2335 0.041 Uiso 1 1 calc R
C194 C 0.42850(13) 1.10167(9) 0.24549(9) 0.0428(5) Uani 1 1 d .
H19J H 0.4417 1.1264 0.2209 0.051 Uiso 1 1 calc R
H19K H 0.3969 1.1246 0.2705 0.051 Uiso 1 1 calc R
C195 C 0.49996(14) 1.09264(10) 0.28188(10) 0.0512(6) Uani 1 1 d .
H19L H 0.5199 1.1318 0.3131 0.061 Uiso 1 1 calc R
H19M H 0.4873 1.0604 0.2995 0.061 Uiso 1 1 calc R
C196 C 0.56051(15) 1.07389(13) 0.24837(13) 0.0658(8) Uani 1 1 d .
H19N H 0.5409 1.0356 0.2169 0.099 Uiso 1 1 calc R
H19O H 0.6040 1.0671 0.2736 0.099 Uiso 1 1 calc R
H19P H 0.5758 1.1069 0.2329 0.099 Uiso 1 1 calc R
C197 C 0.26437(12) 1.07945(9) 0.18748(8) 0.0365(4) Uani 1 1 d .
H19Q H 0.2286 1.0863 0.1561 0.044 Uiso 1 1 calc R
H19R H 0.2917 1.1205 0.2120 0.044 Uiso 1 1 calc R
C198 C 0.21956(13) 1.05178(9) 0.22291(9) 0.0405(5) Uani 1 1 d .
H19S H 0.1835 1.0156 0.1972 0.049 Uiso 1 1 calc R
H19T H 0.2543 1.0372 0.2496 0.049 Uiso 1 1 calc R
C199 C 0.17680(14) 1.09894(11) 0.25674(10) 0.0493(6) Uani 1 1 d .
H19U H 0.2131 1.1323 0.2862 0.059 Uiso 1 1 calc R
H19V H 0.1476 1.1179 0.2307 0.059 Uiso 1 1 calc R
C200 C 0.12386(15) 1.06968(14) 0.28539(12) 0.0669(8) Uani 1 1 d .
H20A H 0.0870 1.0373 0.2563 0.100 Uiso 1 1 calc R
H20B H 0.0976 1.1014 0.3068 0.100 Uiso 1 1 calc R
H20C H 0.1527 1.0513 0.3116 0.100 Uiso 1 1 calc R

loop_
_atom_site_aniso_label
_atom_site_aniso_U_11
_atom_site_aniso_U_22
_atom_site_aniso_U_33
_atom_site_aniso_U_23
_atom_site_aniso_U_13
_atom_site_aniso_U_12
S1 0.0308(2) 0.0269(2) 0.0312(2) 0.01263(17) 0.00697(18) 0.00879(17)
F1 0.0352(6) 0.0247(5) 0.0320(5) 0.0140(4) 0.0073(4) 0.0068(4)
N1 0.0326(9) 0.0446(10) 0.0342(9) 0.0087(7) 0.0036(7) 0.0122(7)
N2 0.0305(9) 0.0356(9) 0.0394(9) 0.0085(7) 0.0029(7) 0.0066(7)
B1 0.0314(12) 0.0350(12) 0.0387(12) 0.0033(10) 0.0030(10) 0.0073(9)
B2 0.0310(11) 0.0244(10) 0.0281(10) 0.0117(8) 0.0067(8) 0.0058(8)
C1 0.0299(11) 0.0348(10) 0.0376(10) 0.0021(8) 0.0029(8) 0.0076(8)
C2 0.0274(10) 0.0320(10) 0.0401(11) 0.0023(8) 0.0013(8) 0.0040(8)
C3 0.0409(12) 0.0370(11) 0.0421(11) 0.0019(9) 0.0080(9) -0.0007(9)
C4 0.0381(12) 0.0408(12) 0.0554(14) -0.0040(10) 0.0163(11) 0.0007(9)
C5 0.0277(11) 0.0388(11) 0.0585(14) -0.0038(10) 0.0047(10) 0.0072(9)
C6 0.0321(11) 0.0372(11) 0.0456(12) 0.0000(9) -0.0019(9) 0.0094(9)
C7 0.0459(13) 0.0647(15) 0.0354(11) 0.0154(10) 0.0073(10) 0.0220(11)
C8 0.120(3) 0.112(3) 0.0515(16) 0.0365(18) 0.0231(17) -0.039(2)
C9 0.0382(12) 0.0350(11) 0.0514(12) 0.0156(9) 0.0008(10) 0.0053(9)
C10 0.0480(13) 0.0395(11) 0.0375(11) 0.0156(9) 0.0014(9) 0.0087(9)
C11 0.0348(12) 0.0372(10) 0.0349(10) 0.0070(8) 0.0033(9) 0.0097(8)
C12 0.0313(11) 0.0352(10) 0.0260(9) 0.0076(8) 0.0033(8) 0.0066(8)
C13 0.0297(10) 0.0333(9) 0.0225(8) 0.0094(7) 0.0036(7) 0.0083(7)
C14 0.0304(10) 0.0309(9) 0.0215(8) 0.0104(7) 0.0036(7) 0.0044(7)
C15 0.0296(10) 0.0278(9) 0.0240(8) 0.0120(7) 0.0057(7) 0.0075(7)
C16 0.0325(10) 0.0278(9) 0.0212(8) 0.0110(7) 0.0047(7) 0.0091(7)
C17 0.0328(10) 0.0245(8) 0.0302(9) 0.0141(7) 0.0070(8) 0.0057(7)
C18 0.0372(11) 0.0272(9) 0.0295(9) 0.0137(7) 0.0079(8) 0.0078(8)
C19 0.0421(11) 0.0280(9) 0.0293(9) 0.0114(8) 0.0079(8) 0.0072(8)
C20 0.0473(12) 0.0303(9) 0.0315(10) 0.0140(8) 0.0146(9) 0.0101(8)
C21 0.0379(11) 0.0320(10) 0.0374(10) 0.0148(8) 0.0137(9) 0.0041(8)
C22 0.0366(11) 0.0286(9) 0.0315(9) 0.0140(8) 0.0098(8) 0.0078(8)
C23 0.0405(12) 0.0363(10) 0.0290(9) 0.0111(8) 0.0034(8) -0.0016(8)
C24 0.0610(15) 0.0428(12) 0.0359(11) 0.0155(9) 0.0200(10) 0.0048(10)
C25 0.0336(11) 0.0381(10) 0.0356(10) 0.0156(8) 0.0093(8) -0.0003(8)
C26 0.0260(9) 0.0270(9) 0.0281(9) 0.0135(7) 0.0094(7) 0.0042(7)
C27 0.0289(10) 0.0259(9) 0.0317(9) 0.0134(7) 0.0109(8) 0.0052(7)
C28 0.0316(10) 0.0286(9) 0.0372(10) 0.0176(8) 0.0115(8) 0.0097(7)
C29 0.0299(10) 0.0365(10) 0.0346(10) 0.0198(8) 0.0080(8) 0.0084(8)
C30 0.0314(10) 0.0320(9) 0.0269(9) 0.0119(8) 0.0069(7) 0.0019(7)
C31 0.0265(9) 0.0263(9) 0.0298(9) 0.0130(7) 0.0088(7) 0.0042(7)
C32 0.0397(11) 0.0284(9) 0.0367(10) 0.0098(8) 0.0095(9) 0.0100(8)
C33 0.0467(13) 0.0504(13) 0.0422(12) 0.0233(10) 0.0020(10) 0.0155(10)
C34 0.0375(11) 0.0263(9) 0.0312(9) 0.0098(7) 0.0062(8) 0.0055(8)
N3 0.0433(10) 0.0237(7) 0.0311(8) 0.0127(6) 0.0011(7) 0.0041(7)
C35 0.0468(12) 0.0263(9) 0.0313(10) 0.0126(8) 0.0025(8) 0.0076(8)
C36 0.0508(13) 0.0338(10) 0.0363(10) 0.0179(9) 0.0057(9) 0.0088(9)
C37 0.0683(16) 0.0411(12) 0.0360(11) 0.0178(9) 0.0120(10) 0.0177(11)
C38 0.0716(18) 0.0555(14) 0.0502(13) 0.0239(12) 0.0236(12) 0.0204(12)
C39 0.0414(12) 0.0287(9) 0.0340(10) 0.0164(8) -0.0021(8) 0.0016(8)
C40 0.0530(13) 0.0284(10) 0.0378(11) 0.0131(8) -0.0012(9) -0.0015(9)
C41 0.0566(15) 0.0360(11) 0.0495(13) 0.0145(10) -0.0103(11) -0.0061(10)
C42 0.0437(15) 0.0662(17) 0.0791(19) 0.0284(15) -0.0023(13) -0.0095(12)
C43 0.0484(12) 0.0285(9) 0.0327(10) 0.0157(8) 0.0038(9) 0.0056(8)
C44 0.0495(13) 0.0369(11) 0.0443(12) 0.0202(9) 0.0093(10) 0.0080(9)
C45 0.0672(16) 0.0348(11) 0.0427(12) 0.0193(9) 0.0178(11) 0.0116(10)
C46 0.0746(19) 0.0570(15) 0.0624(16) 0.0310(13) 0.0282(14) 0.0159(13)
C47 0.0446(12) 0.0238(9) 0.0342(10) 0.0112(8) 0.0026(9) 0.0023(8)
C48 0.0424(12) 0.0347(11) 0.0435(11) 0.0137(9) -0.0014(9) 0.0034(9)
C49 0.0550(15) 0.0340(11) 0.0483(13) 0.0118(10) -0.0085(11) -0.0007(10)
C50 0.089(2) 0.0501(14) 0.0382(12) 0.0080(11) -0.0027(13) 0.0144(13)
S2 0.0287(2) 0.0304(2) 0.0319(2) 0.01473(18) 0.00859(18) 0.00612(17)
F2 0.0369(6) 0.0321(5) 0.0266(5) 0.0147(4) 0.0098(4) 0.0098(4)
N4 0.0339(9) 0.0379(9) 0.0327(8) 0.0105(7) 0.0067(7) 0.0090(7)
N5 0.0314(9) 0.0376(9) 0.0365(9) 0.0111(7) 0.0068(7) 0.0105(7)
B3 0.0316(12) 0.0350(11) 0.0337(11) 0.0061(9) 0.0051(9) 0.0063(9)
B4 0.0297(11) 0.0280(10) 0.0256(10) 0.0118(8) 0.0072(8) 0.0055(8)
C51 0.0332(11) 0.0415(11) 0.0319(10) 0.0073(8) 0.0074(8) 0.0089(8)
C52 0.0332(11) 0.0389(11) 0.0345(10) 0.0083(8) 0.0078(8) 0.0092(8)
C53 0.0445(13) 0.0488(13) 0.0487(12) 0.0192(10) 0.0184(10) 0.0137(10)
C54 0.0428(14) 0.0656(16) 0.0661(16) 0.0263(13) 0.0283(12) 0.0163(11)
C55 0.0358(13) 0.0737(17) 0.0621(15) 0.0237(13) 0.0179(11) 0.0221(11)
C56 0.0396(13) 0.0550(13) 0.0411(11) 0.0160(10) 0.0089(9) 0.0193(10)
C57 0.0454(13) 0.0417(11) 0.0356(10) 0.0137(9) 0.0097(9) 0.0096(9)
C58 0.085(2) 0.0405(13) 0.0588(15) 0.0137(11) 0.0236(14) 0.0153(12)
C59 0.0398(12) 0.0437(12) 0.0413(11) 0.0166(9) 0.0073(9) 0.0148(9)
C60 0.0545(15) 0.0413(12) 0.0537(13) 0.0168(10) 0.0124(11) 0.0171(10)
C61 0.0346(12) 0.0330(10) 0.0370(10) 0.0082(8) 0.0059(9) 0.0052(8)
C62 0.0329(11) 0.0274(9) 0.0358(10) 0.0087(8) 0.0055(8) 0.0030(7)
C63 0.0286(10) 0.0238(9) 0.0370(10) 0.0112(7) 0.0052(8) 0.0032(7)
C64 0.0312(10) 0.0224(8) 0.0325(9) 0.0117(7) 0.0038(8) 0.0061(7)
C65 0.0310(10) 0.0235(8) 0.0311(9) 0.0129(7) 0.0084(8) 0.0063(7)
C66 0.0292(10) 0.0219(8) 0.0327(9) 0.0127(7) 0.0088(8) 0.0053(7)
C67 0.0283(10) 0.0300(9) 0.0272(9) 0.0156(7) 0.0013(7) 0.0067(7)
C68 0.0332(11) 0.0299(9) 0.0322(9) 0.0164(8) -0.0031(8) 0.0050(8)
C69 0.0406(12) 0.0316(10) 0.0423(11) 0.0180(9) -0.0058(9) -0.0007(8)
C70 0.0368(12) 0.0445(12) 0.0489(12) 0.0280(10) -0.0016(9) -0.0052(9)
C71 0.0346(11) 0.0523(12) 0.0377(11) 0.0278(10) 0.0056(9) 0.0024(9)
C72 0.0298(10) 0.0381(10) 0.0289(9) 0.0186(8) 0.0022(7) 0.0039(8)
C73 0.0528(13) 0.0276(9) 0.0354(10) 0.0105(8) 0.0036(9) 0.0096(9)
C74 0.0590(17) 0.0622(16) 0.0780(18) 0.0366(15) 0.0062(14) -0.0182(13)
C75 0.0385(11) 0.0459(11) 0.0293(10) 0.0140(9) 0.0110(8) 0.0043(9)
C76 0.0287(10) 0.0300(9) 0.0257(8) 0.0148(7) 0.0102(7) 0.0071(7)
C77 0.0299(10) 0.0307(9) 0.0245(8) 0.0129(7) 0.0092(7) 0.0068(7)
C78 0.0296(10) 0.0372(10) 0.0272(9) 0.0149(8) 0.0067(7) 0.0101(8)
C79 0.0388(11) 0.0318(10) 0.0348(10) 0.0158(8) 0.0098(8) 0.0109(8)
C80 0.0328(11) 0.0292(9) 0.0362(10) 0.0136(8) 0.0064(8) 0.0050(8)
C81 0.0289(10) 0.0291(9) 0.0309(9) 0.0134(7) 0.0075(8) 0.0054(7)
C82 0.0301(10) 0.0350(10) 0.0268(9) 0.0130(8) 0.0034(7) 0.0071(8)
C83 0.0473(13) 0.0346(11) 0.0491(12) 0.0175(9) 0.0042(10) 0.0141(9)
C84 0.0336(11) 0.0269(9) 0.0410(11) 0.0137(8) 0.0031(8) 0.0032(8)
N6 0.0351(9) 0.0314(8) 0.0248(7) 0.0125(6) 0.0082(6) 0.0075(6)
C85 0.0369(11) 0.0342(10) 0.0247(9) 0.0135(8) 0.0077(8) 0.0066(8)
C86 0.0352(11) 0.0426(11) 0.0333(10) 0.0168(9) 0.0083(8) 0.0047(8)
C87 0.0399(12) 0.0447(12) 0.0372(11) 0.0142(9) 0.0070(9) 0.0026(9)
C88 0.0393(13) 0.0636(15) 0.0509(13) 0.0130(12) 0.0052(10) -0.0014(11)
C89 0.0340(11) 0.0338(9) 0.0269(9) 0.0143(8) 0.0089(8) 0.0068(8)
C90 0.0380(11) 0.0438(11) 0.0274(9) 0.0161(8) 0.0071(8) 0.0099(9)
C91 0.0391(11) 0.0385(11) 0.0281(9) 0.0116(8) 0.0039(8) 0.0051(8)
C92 0.0658(16) 0.0383(11) 0.0383(11) 0.0121(9) 0.0070(11) 0.0063(10)
C93 0.0354(11) 0.0337(10) 0.0291(9) 0.0172(8) 0.0088(8) 0.0081(8)
C94 0.0370(11) 0.0353(10) 0.0289(9) 0.0136(8) 0.0075(8) 0.0067(8)
C95 0.0488(13) 0.0381(11) 0.0373(11) 0.0177(9) 0.0139(9) 0.0147(9)
C96 0.0602(15) 0.0419(12) 0.0410(12) 0.0156(10) 0.0126(10) 0.0208(10)
C97 0.0371(11) 0.0342(10) 0.0277(9) 0.0129(8) 0.0116(8) 0.0084(8)
C98 0.0474(13) 0.0413(11) 0.0378(11) 0.0211(9) 0.0155(9) 0.0166(9)
C99 0.0484(13) 0.0359(11) 0.0443(12) 0.0153(9) 0.0182(10) 0.0092(9)
C100 0.0453(13) 0.0422(12) 0.0604(14) 0.0193(11) 0.0145(11) 0.0147(10)
S3 0.0260(2) 0.0308(2) 0.0290(2) 0.01300(17) 0.00827(17) 0.00642(17)
F3 0.0332(6) 0.0291(5) 0.0256(5) 0.0118(4) 0.0078(4) 0.0071(4)
N7 0.0320(9) 0.0344(8) 0.0305(8) 0.0128(7) 0.0083(7) 0.0080(7)
N8 0.0282(9) 0.0366(8) 0.0317(8) 0.0138(7) 0.0053(7) 0.0091(7)
B5 0.0307(12) 0.0330(11) 0.0285(10) 0.0079(9) 0.0065(9) 0.0067(9)
B6 0.0266(11) 0.0266(10) 0.0242(9) 0.0103(8) 0.0054(8) 0.0032(8)
C101 0.0288(10) 0.0351(10) 0.0260(9) 0.0077(8) 0.0058(7) 0.0072(8)
C102 0.0286(10) 0.0340(10) 0.0280(9) 0.0072(8) 0.0059(8) 0.0059(8)
C103 0.0370(12) 0.0427(11) 0.0373(10) 0.0132(9) 0.0134(9) 0.0067(9)
C104 0.0341(12) 0.0496(12) 0.0487(12) 0.0095(10) 0.0173(10) 0.0037(9)
C105 0.0276(11) 0.0536(13) 0.0443(12) 0.0075(10) 0.0073(9) 0.0111(9)
C106 0.0356(11) 0.0430(11) 0.0301(10) 0.0088(8) 0.0043(8) 0.0139(9)
C107 0.0458(12) 0.0401(11) 0.0369(10) 0.0190(9) 0.0132(9) 0.0107(9)
C108 0.089(2) 0.0387(13) 0.0580(15) 0.0171(11) 0.0207(14) 0.0114(12)
C109 0.0373(12) 0.0447(11) 0.0403(11) 0.0228(9) 0.0052(9) 0.0120(9)
C110 0.0512(14) 0.0423(12) 0.0563(14) 0.0236(11) 0.0120(11) 0.0156(10)
C111 0.0331(11) 0.0353(10) 0.0332(10) 0.0116(8) 0.0069(8) 0.0059(8)
C112 0.0314(11) 0.0300(9) 0.0318(9) 0.0113(8) 0.0062(8) 0.0062(7)
C113 0.0264(9) 0.0244(8) 0.0315(9) 0.0113(7) 0.0047(7) 0.0051(7)
C114 0.0309(10) 0.0227(8) 0.0302(9) 0.0109(7) 0.0038(7) 0.0051(7)
C115 0.0279(10) 0.0253(8) 0.0287(9) 0.0123(7) 0.0081(7) 0.0053(7)
C116 0.0263(9) 0.0218(8) 0.0306(9) 0.0109(7) 0.0091(7) 0.0054(7)
C117 0.0241(9) 0.0313(9) 0.0276(9) 0.0166(7) 0.0005(7) 0.0045(7)
C118 0.0301(10) 0.0316(9) 0.0343(10) 0.0196(8) -0.0021(8) 0.0023(8)
C119 0.0362(12) 0.0352(10) 0.0469(12) 0.0224(9) -0.0054(9) -0.0039(8)
C120 0.0325(11) 0.0545(13) 0.0509(13) 0.0353(11) 0.0024(9) -0.0028(9)
C121 0.0290(11) 0.0576(13) 0.0393(11) 0.0302(10) 0.0072(8) 0.0058(9)
C122 0.0256(10) 0.0415(10) 0.0306(9) 0.0210(8) 0.0030(7) 0.0057(8)
C123 0.0491(13) 0.0263(9) 0.0352(10) 0.0123(8) -0.0007(9) 0.0046(8)
C124 0.0526(15) 0.0752(18) 0.0718(17) 0.0437(15) 0.0094(13) -0.0155(13)
C125 0.0336(11) 0.0486(12) 0.0298(10) 0.0144(9) 0.0112(8) 0.0068(9)
C126 0.0278(10) 0.0282(9) 0.0238(8) 0.0112(7) 0.0086(7) 0.0057(7)
C127 0.0268(10) 0.0295(9) 0.0248(8) 0.0118(7) 0.0088(7) 0.0056(7)
C128 0.0267(10) 0.0362(10) 0.0277(9) 0.0119(8) 0.0049(7) 0.0085(7)
C129 0.0364(11) 0.0291(9) 0.0321(10) 0.0107(8) 0.0074(8) 0.0116(8)
C130 0.0355(11) 0.0249(9) 0.0330(10) 0.0086(8) 0.0056(8) 0.0033(7)
C131 0.0271(10) 0.0278(9) 0.0292(9) 0.0114(7) 0.0076(7) 0.0047(7)
C132 0.0261(9) 0.0326(9) 0.0282(9) 0.0135(7) 0.0048(7) 0.0047(7)
C133 0.0481(13) 0.0318(10) 0.0476(12) 0.0109(9) -0.0016(10) 0.0137(9)
C134 0.0300(10) 0.0265(9) 0.0414(11) 0.0108(8) 0.0018(8) 0.0019(7)
N9 0.0374(9) 0.0355(8) 0.0255(8) 0.0129(7) 0.0079(7) 0.0041(7)
C135 0.0399(11) 0.0366(10) 0.0269(9) 0.0122(8) 0.0097(8) 0.0063(8)
C136 0.0452(12) 0.0395(11) 0.0339(10) 0.0163(9) 0.0078(9) 0.0083(9)
C137 0.0418(13) 0.0366(11) 0.0573(13) 0.0158(10) 0.0158(10) 0.0056(9)
C138 0.0478(14) 0.0484(13) 0.0692(16) 0.0236(12) 0.0097(12) 0.0156(11)
C139 0.0380(11) 0.0365(10) 0.0282(9) 0.0157(8) 0.0091(8) 0.0056(8)
C140 0.0397(12) 0.0439(11) 0.0301(10) 0.0199(9) 0.0057(8) 0.0066(9)
C141 0.0379(11) 0.0400(11) 0.0296(9) 0.0145(8) 0.0047(8) 0.0071(8)
C142 0.0516(13) 0.0393(11) 0.0332(10) 0.0142(9) 0.0102(9) 0.0078(9)
C143 0.0425(12) 0.0350(10) 0.0300(9) 0.0159(8) 0.0099(8) 0.0045(8)
C144 0.0581(14) 0.0407(11) 0.0367(11) 0.0163(9) 0.0163(10) 0.0120(10)
C145 0.0690(16) 0.0394(12) 0.0467(12) 0.0191(10) 0.0248(12) 0.0144(11)
C146 0.0703(17) 0.0460(13) 0.0607(15) 0.0222(12) 0.0241(13) 0.0180(12)
C147 0.0403(12) 0.0394(10) 0.0252(9) 0.0122(8) 0.0062(8) 0.0052(8)
C148 0.0389(12) 0.0544(13) 0.0362(11) 0.0109(10) 0.0092(9) 0.0035(10)
C149 0.0349(12) 0.0544(13) 0.0428(12) 0.0132(10) 0.0075(9) 0.0016(10)
C150 0.0478(15) 0.0570(16) 0.0768(18) -0.0017(14) 0.0075(13) 0.0022(12)
S4 0.0307(2) 0.0284(2) 0.0340(2) 0.01389(18) 0.00856(18) 0.00975(17)
F4 0.0372(6) 0.0248(5) 0.0349(5) 0.0157(4) 0.0092(5) 0.0074(4)
N10 0.0394(10) 0.0486(10) 0.0301(8) 0.0112(7) 0.0063(7) 0.0168(8)
N11 0.0298(9) 0.0326(8) 0.0361(8) 0.0076(7) 0.0053(7) 0.0076(7)
B7 0.0339(12) 0.0371(12) 0.0311(11) 0.0058(9) 0.0052(9) 0.0103(9)
B8 0.0313(11) 0.0241(10) 0.0284(10) 0.0119(8) 0.0075(8) 0.0074(8)
C151 0.0307(11) 0.0419(11) 0.0318(10) 0.0008(8) 0.0010(8) 0.0103(8)
C152 0.0308(11) 0.0289(9) 0.0369(10) 0.0011(8) 0.0039(8) 0.0039(8)
C153 0.0397(12) 0.0325(10) 0.0507(12) 0.0038(9) 0.0106(10) 0.0017(9)
C154 0.0358(12) 0.0389(11) 0.0581(14) -0.0032(10) 0.0164(10) 0.0008(9)
C155 0.0294(11) 0.0496(13) 0.0510(13) -0.0081(11) 0.0022(10) 0.0093(9)
C156 0.0403(13) 0.0498(13) 0.0354(11) -0.0007(9) -0.0007(9) 0.0167(10)
C157 0.0610(16) 0.0680(16) 0.0356(11) 0.0224(11) 0.0171(11) 0.0337(12)
C158 0.087(2) 0.0650(16) 0.0585(15) 0.0357(13) 0.0349(15) 0.0304(14)
C159 0.0393(12) 0.0280(9) 0.0453(11) 0.0135(8) 0.0088(9) 0.0076(8)
C160 0.090(2) 0.0377(12) 0.0394(12) 0.0144(10) -0.0009(12) 0.0227(12)
C161 0.0362(12) 0.0398(11) 0.0324(10) 0.0115(8) 0.0068(8) 0.0092(9)
C162 0.0302(10) 0.0367(10) 0.0279(9) 0.0099(8) 0.0061(8) 0.0077(8)
C163 0.0290(10) 0.0346(10) 0.0249(9) 0.0104(7) 0.0062(7) 0.0070(7)
C164 0.0316(10) 0.0315(9) 0.0233(8) 0.0108(7) 0.0050(7) 0.0029(7)
C165 0.0298(10) 0.0284(9) 0.0261(9) 0.0129(7) 0.0069(7) 0.0092(7)
C166 0.0329(10) 0.0285(9) 0.0244(8) 0.0129(7) 0.0066(7) 0.0105(7)
C167 0.0323(10) 0.0261(9) 0.0302(9) 0.0159(7) 0.0082(8) 0.0092(7)
C168 0.0324(10) 0.0269(9) 0.0304(9) 0.0144(7) 0.0084(8) 0.0077(7)
C169 0.0404(11) 0.0299(9) 0.0276(9) 0.0118(8) 0.0055(8) 0.0094(8)
C170 0.0417(11) 0.0315(9) 0.0312(10) 0.0147(8) 0.0136(8) 0.0096(8)
C171 0.0335(11) 0.0323(10) 0.0384(10) 0.0157(8) 0.0129(8) 0.0056(8)
C172 0.0337(10) 0.0272(9) 0.0320(9) 0.0141(7) 0.0095(8) 0.0069(7)
C173 0.0370(11) 0.0367(10) 0.0291(9) 0.0142(8) 0.0034(8) 0.0010(8)
C174 0.0549(14) 0.0450(12) 0.0358(11) 0.0146(9) 0.0185(10) 0.0048(10)
C175 0.0304(10) 0.0377(10) 0.0365(10) 0.0162(8) 0.0078(8) -0.0008(8)
C176 0.0267(9) 0.0254(8) 0.0280(9) 0.0134(7) 0.0097(7) 0.0046(7)
C177 0.0278(10) 0.0273(9) 0.0314(9) 0.0149(7) 0.0099(7) 0.0057(7)
C178 0.0331(10) 0.0293(9) 0.0370(10) 0.0181(8) 0.0105(8) 0.0099(7)
C179 0.0342(11) 0.0375(10) 0.0327(10) 0.0201(8) 0.0064(8) 0.0076(8)
C180 0.0336(10) 0.0353(10) 0.0258(9) 0.0124(8) 0.0058(8) 0.0043(8)
C181 0.0276(10) 0.0279(9) 0.0307(9) 0.0139(7) 0.0098(7) 0.0051(7)
C182 0.0366(11) 0.0270(9) 0.0357(10) 0.0106(8) 0.0093(8) 0.0092(8)
C183 0.0531(14) 0.0518(13) 0.0416(12) 0.0239(10) 0.0006(10) 0.0172(11)
C184 0.0412(11) 0.0287(9) 0.0320(10) 0.0095(8) 0.0079(8) 0.0071(8)
N12 0.0472(10) 0.0244(8) 0.0288(8) 0.0132(6) 0.0012(7) 0.0026(7)
C185 0.0455(12) 0.0239(9) 0.0340(10) 0.0108(8) 0.0032(9) 0.0041(8)
C186 0.0514(14) 0.0330(11) 0.0428(12) 0.0130(9) -0.0062(10) 0.0049(9)
C187 0.0452(14) 0.0326(11) 0.0714(16) 0.0146(11) -0.0044(12) 0.0015(9)
C188 0.0645(18) 0.0400(13) 0.085(2) 0.0086(13) -0.0237(15) -0.0050(12)
C189 0.0577(14) 0.0281(9) 0.0304(10) 0.0162(8) 0.0032(9) 0.0001(9)
C190 0.0571(15) 0.0418(12) 0.0417(12) 0.0189(10) 0.0100(10) 0.0025(10)
C191 0.0794(18) 0.0443(13) 0.0471(13) 0.0204(11) 0.0245(12) 0.0061(12)
C192 0.092(2) 0.0749(19) 0.0440(14) 0.0253(13) 0.0161(14) 0.0226(16)
C193 0.0444(12) 0.0282(9) 0.0308(10) 0.0159(8) 0.0024(8) 0.0032(8)
C194 0.0626(15) 0.0285(10) 0.0343(10) 0.0135(8) -0.0007(10) -0.0012(9)
C195 0.0623(16) 0.0359(11) 0.0454(13) 0.0141(10) -0.0109(11) -0.0071(10)
C196 0.0500(16) 0.0605(16) 0.0816(19) 0.0326(15) -0.0087(14) -0.0126(12)
C197 0.0490(13) 0.0264(9) 0.0326(10) 0.0110(8) -0.0009(9) 0.0094(8)
C198 0.0437(12) 0.0316(10) 0.0438(11) 0.0116(9) 0.0018(9) 0.0068(9)
C199 0.0590(15) 0.0453(12) 0.0398(12) 0.0089(10) 0.0020(11) 0.0179(11)
C200 0.0520(16) 0.0706(18) 0.0634(16) -0.0036(14) 0.0136(13) 0.0121(13)

loop_
_atom_type_symbol
_atom_type_description
_atom_type_scat_dispersion_real
_atom_type_scat_dispersion_imag
_atom_type_scat_source
C C 0.0181 0.0091 'International Tables Vol C Tables 4.2.6.8 and 6.1.1.4'
H H 0.0000 0.0000 'International Tables Vol C Tables 4.2.6.8 and 6.1.1.4'
B B 0.0090 0.0039 'International Tables Vol C Tables 4.2.6.8 and 6.1.1.4'
F F 0.0727 0.0534 'International Tables Vol C Tables 4.2.6.8 and 6.1.1.4'
N N 0.0311 0.0180 'International Tables Vol C Tables 4.2.6.8 and 6.1.1.4'
S S 0.3331 0.5567 'International Tables Vol C Tables 4.2.6.8 and 6.1.1.4'

loop_
_geom_angle_atom_site_label_1
_geom_angle_atom_site_label_2
_geom_angle_atom_site_label_3
_geom_angle
C16 S1 C13 94.03(9)
C1 N1 B1 108.14(18)
C1 N1 C7 123.17(18)
B1 N1 C7 128.60(19)
C2 N2 B1 108.05(17)
C2 N2 C9 124.23(18)
B1 N2 C9 127.67(18)
N1 B1 N2 107.07(18)
N1 B1 C11 128.3(2)
N2 B1 C11 124.7(2)
F1 B2 C16 102.80(14)
F1 B2 C26 110.72(14)
C16 B2 C26 106.39(14)
F1 B2 C17 101.56(13)
C16 B2 C17 118.89(15)
C26 B2 C17 115.52(15)
C6 C1 N1 131.1(2)
C6 C1 C2 120.5(2)
N1 C1 C2 108.40(18)
C3 C2 N2 131.4(2)
C3 C2 C1 120.3(2)
N2 C2 C1 108.32(18)
C2 C3 C4 118.5(2)
C2 C3 H3 120.7
C4 C3 H3 120.7
C5 C4 C3 121.0(2)
C5 C4 H4 119.5
C3 C4 H4 119.5
C4 C5 C6 121.2(2)
C4 C5 H5 119.4
C6 C5 H5 119.4
C5 C6 C1 118.5(2)
C5 C6 H6 120.8
C1 C6 H6 120.8
N1 C7 C8 114.5(2)
N1 C7 H7A 108.6
C8 C7 H7A 108.6
N1 C7 H7B 108.6
C8 C7 H7B 108.6
H7A C7 H7B 107.6
C7 C8 H8A 109.5
C7 C8 H8B 109.5
H8A C8 H8B 109.5
C7 C8 H8C 109.5
H8A C8 H8C 109.5
H8B C8 H8C 109.5
N2 C9 C10 113.12(17)
N2 C9 H9A 109.0
C10 C9 H9A 109.0
N2 C9 H9B 109.0
C10 C9 H9B 109.0
H9A C9 H9B 107.8
C9 C10 H10A 109.5
C9 C10 H10B 109.5
H10A C10 H10B 109.5
C9 C10 H10C 109.5
H10A C10 H10C 109.5
H10B C10 H10C 109.5
C12 C11 B1 173.5(2)
C11 C12 C13 178.7(2)
C14 C13 C12 127.47(18)
C14 C13 S1 109.68(14)
C12 C13 S1 122.73(14)
C13 C14 C15 112.83(16)
C13 C14 H14 123.6
C15 C14 H14 123.6
C16 C15 C14 115.23(16)
C16 C15 H15 122.4
C14 C15 H15 122.4
C15 C16 B2 135.17(16)
C15 C16 S1 108.22(14)
B2 C16 S1 116.43(12)
C18 C17 C22 115.39(16)
C18 C17 B2 127.03(17)
C22 C17 B2 116.86(16)
C19 C18 C17 121.62(18)
C19 C18 C23 115.64(17)
C17 C18 C23 122.73(16)
C20 C19 C18 122.25(18)
C20 C19 H19 118.9
C18 C19 H19 118.9
C19 C20 C21 116.74(17)
C19 C20 C24 121.78(19)
C21 C20 C24 121.44(19)
C20 C21 C22 122.53(18)
C20 C21 H21 118.7
C22 C21 H21 118.7
C21 C22 C17 121.34(18)
C21 C22 C25 116.42(17)
C17 C22 C25 122.24(16)
C18 C23 H23A 109.5
C18 C23 H23B 109.5
H23A C23 H23B 109.5
C18 C23 H23C 109.5
H23A C23 H23C 109.5
H23B C23 H23C 109.5
C20 C24 H24A 109.5
C20 C24 H24B 109.5
H24A C24 H24B 109.5
C20 C24 H24C 109.5
H24A C24 H24C 109.5
H24B C24 H24C 109.5
C22 C25 H25A 109.5
C22 C25 H25B 109.5
H25A C25 H25B 109.5
C22 C25 H25C 109.5
H25A C25 H25C 109.5
H25B C25 H25C 109.5
C27 C26 C31 116.07(16)
C27 C26 B2 120.88(16)
C31 C26 B2 123.05(15)
C28 C27 C26 121.36(17)
C28 C27 C32 115.80(16)
C26 C27 C32 122.84(17)
C29 C28 C27 122.01(17)
C29 C28 H28 119.0
C27 C28 H28 119.0
C28 C29 C30 117.30(17)
C28 C29 C33 121.32(18)
C30 C29 C33 121.37(18)
C29 C30 C31 122.15(17)
C29 C30 H30 118.9
C31 C30 H30 118.9
C30 C31 C26 120.99(16)
C30 C31 C34 115.87(16)
C26 C31 C34 123.13(16)
C27 C32 H32A 109.5
C27 C32 H32B 109.5
H32A C32 H32B 109.5
C27 C32 H32C 109.5
H32A C32 H32C 109.5
H32B C32 H32C 109.5
C29 C33 H33A 109.5
C29 C33 H33B 109.5
H33A C33 H33B 109.5
C29 C33 H33C 109.5
H33A C33 H33C 109.5
H33B C33 H33C 109.5
C31 C34 H34A 109.5
C31 C34 H34B 109.5
H34A C34 H34B 109.5
C31 C34 H34C 109.5
H34A C34 H34C 109.5
H34B C34 H34C 109.5
C39 N3 C35 110.87(15)
C39 N3 C43 111.10(15)
C35 N3 C43 107.55(14)
C39 N3 C47 106.77(14)
C35 N3 C47 111.04(15)
C43 N3 C47 109.52(14)
N3 C35 C36 114.94(15)
N3 C35 H35A 108.5
C36 C35 H35A 108.5
N3 C35 H35B 108.5
C36 C35 H35B 108.5
H35A C35 H35B 107.5
C37 C36 C35 111.48(16)
C37 C36 H36A 109.3
C35 C36 H36A 109.3
C37 C36 H36B 109.3
C35 C36 H36B 109.3
H36A C36 H36B 108.0
C36 C37 C38 112.14(18)
C36 C37 H37A 109.2
C38 C37 H37A 109.2
C36 C37 H37B 109.2
C38 C37 H37B 109.2
H37A C37 H37B 107.9
C37 C38 H38A 109.5
C37 C38 H38B 109.5
H38A C38 H38B 109.5
C37 C38 H38C 109.5
H38A C38 H38C 109.5
H38B C38 H38C 109.5
N3 C39 C40 115.09(15)
N3 C39 H39A 108.5
C40 C39 H39A 108.5
N3 C39 H39B 108.5
C40 C39 H39B 108.5
H39A C39 H39B 107.5
C39 C40 C41 110.63(17)
C39 C40 H40A 109.5
C41 C40 H40A 109.5
C39 C40 H40B 109.5
C41 C40 H40B 109.5
H40A C40 H40B 108.1
C42 C41 C40 113.5(2)
C42 C41 H41A 108.9
C40 C41 H41A 108.9
C42 C41 H41B 108.9
C40 C41 H41B 108.9
H41A C41 H41B 107.7
C41 C42 H42A 109.5
C41 C42 H42B 109.5
H42A C42 H42B 109.5
C41 C42 H42C 109.5
H42A C42 H42C 109.5
H42B C42 H42C 109.5
C44 C43 N3 115.57(16)
C44 C43 H43A 108.4
N3 C43 H43A 108.4
C44 C43 H43B 108.4
N3 C43 H43B 108.4
H43A C43 H43B 107.4
C43 C44 C45 111.19(18)
C43 C44 H44A 109.4
C45 C44 H44A 109.4
C43 C44 H44B 109.4
C45 C44 H44B 109.4
H44A C44 H44B 108.0
C46 C45 C44 112.3(2)
C46 C45 H45A 109.1
C44 C45 H45A 109.1
C46 C45 H45B 109.1
C44 C45 H45B 109.1
H45A C45 H45B 107.9
C45 C46 H46A 109.5
C45 C46 H46B 109.5
H46A C46 H46B 109.5
C45 C46 H46C 109.5
H46A C46 H46C 109.5
H46B C46 H46C 109.5
N3 C47 C48 114.48(16)
N3 C47 H47A 108.6
C48 C47 H47A 108.6
N3 C47 H47B 108.6
C48 C47 H47B 108.6
H47A C47 H47B 107.6
C49 C48 C47 112.42(18)
C49 C48 H48A 109.1
C47 C48 H48A 109.1
C49 C48 H48B 109.1
C47 C48 H48B 109.1
H48A C48 H48B 107.9
C50 C49 C48 113.4(2)
C50 C49 H49A 108.9
C48 C49 H49A 108.9
C50 C49 H49B 108.9
C48 C49 H49B 108.9
H49A C49 H49B 107.7
C49 C50 H50A 109.5
C49 C50 H50B 109.5
H50A C50 H50B 109.5
C49 C50 H50C 109.5
H50A C50 H50C 109.5
H50B C50 H50C 109.5
C63 S2 C66 93.47(9)
C51 N4 B3 107.87(17)
C51 N4 C57 122.28(18)
B3 N4 C57 129.48(18)
C52 N5 B3 107.95(17)
C52 N5 C59 122.12(17)
B3 N5 C59 129.90(17)
N5 B3 N4 107.15(18)
N5 B3 C61 125.67(19)
N4 B3 C61 127.2(2)
F2 B4 C66 104.41(14)
F2 B4 C67 110.81(14)
C66 B4 C67 106.91(14)
F2 B4 C76 102.06(13)
C66 B4 C76 117.15(15)
C67 B4 C76 114.88(15)
C56 C51 N4 130.7(2)
C56 C51 C52 120.8(2)
N4 C51 C52 108.52(18)
C53 C52 N5 131.0(2)
C53 C52 C51 120.5(2)
N5 C52 C51 108.50(18)
C54 C53 C52 118.2(2)
C54 C53 H53 120.9
C52 C53 H53 120.9
C53 C54 C55 121.2(2)
C53 C54 H54 119.4
C55 C54 H54 119.4
C56 C55 C54 121.2(2)
C56 C55 H55 119.4
C54 C55 H55 119.4
C55 C56 C51 118.1(2)
C55 C56 H56 121.0
C51 C56 H56 121.0
N4 C57 C58 112.54(18)
N4 C57 H57A 109.1
C58 C57 H57A 109.1
N4 C57 H57B 109.1
C58 C57 H57B 109.1
H57A C57 H57B 107.8
C57 C58 H58A 109.5
C57 C58 H58B 109.5
H58A C58 H58B 109.5
C57 C58 H58C 109.5
H58A C58 H58C 109.5
H58B C58 H58C 109.5
N5 C59 C60 113.56(18)
N5 C59 H59A 108.9
C60 C59 H59A 108.9
N5 C59 H59B 108.9
C60 C59 H59B 108.9
H59A C59 H59B 107.7
C59 C60 H60A 109.5
C59 C60 H60B 109.5
H60A C60 H60B 109.5
C59 C60 H60C 109.5
H60A C60 H60C 109.5
H60B C60 H60C 109.5
C62 C61 B3 175.0(2)
C61 C62 C63 176.3(2)
C64 C63 C62 129.87(18)
C64 C63 S2 110.05(14)
C62 C63 S2 120.05(15)
C63 C64 C65 112.62(17)
C63 C64 H64 123.7
C65 C64 H64 123.7
C66 C65 C64 115.32(17)
C66 C65 H65 122.3
C64 C65 H65 122.3
C65 C66 B4 134.19(17)
C65 C66 S2 108.48(14)
B4 C66 S2 117.32(13)
C68 C67 C72 116.62(17)
C68 C67 B4 121.69(16)
C72 C67 B4 121.67(16)
C69 C68 C67 120.56(19)
C69 C68 C73 116.36(18)
C67 C68 C73 123.08(17)
C70 C69 C68 122.41(19)
C70 C69 H69 118.8
C68 C69 H69 118.8
C69 C70 C71 117.62(19)
C69 C70 C74 121.4(2)
C71 C70 C74 120.9(2)
C70 C71 C72 121.6(2)
C70 C71 H71 119.2
C72 C71 H71 119.2
C71 C72 C67 121.07(18)
C71 C72 C75 116.15(18)
C67 C72 C75 122.76(17)
C68 C73 H73A 109.5
C68 C73 H73B 109.5
H73A C73 H73B 109.5
C68 C73 H73C 109.5
H73A C73 H73C 109.5
H73B C73 H73C 109.5
C70 C74 H74A 109.5
C70 C74 H74B 109.5
H74A C74 H74B 109.5
C70 C74 H74C 109.5
H74A C74 H74C 109.5
H74B C74 H74C 109.5
C72 C75 H75A 109.5
C72 C75 H75B 109.5
H75A C75 H75B 109.5
C72 C75 H75C 109.5
H75A C75 H75C 109.5
H75B C75 H75C 109.5
C77 C76 C81 115.96(16)
C77 C76 B4 116.55(15)
C81 C76 B4 126.92(16)
C78 C77 C76 121.28(17)
C78 C77 C82 116.27(16)
C76 C77 C82 122.45(16)
C79 C78 C77 122.29(18)
C79 C78 H78 118.9
C77 C78 H78 118.9
C78 C79 C80 116.94(17)
C78 C79 C83 121.77(18)
C80 C79 C83 121.29(18)
C79 C80 C81 122.61(18)
C79 C80 H80 118.7
C81 C80 H80 118.7
C80 C81 C76 120.77(17)
C80 C81 C84 114.89(16)
C76 C81 C84 124.31(16)
C77 C82 H82A 109.5
C77 C82 H82B 109.5
H82A C82 H82B 109.5
C77 C82 H82C 109.5
H82A C82 H82C 109.5
H82B C82 H82C 109.5
C79 C83 H83A 109.5
C79 C83 H83B 109.5
H83A C83 H83B 109.5
C79 C83 H83C 109.5
H83A C83 H83C 109.5
H83B C83 H83C 109.5
C81 C84 H84A 109.5
C81 C84 H84B 109.5
H84A C84 H84B 109.5
C81 C84 H84C 109.5
H84A C84 H84C 109.5
H84B C84 H84C 109.5
C97 N6 C85 110.85(15)
C97 N6 C93 106.76(13)
C85 N6 C93 110.98(14)
C97 N6 C89 111.46(14)
C85 N6 C89 105.99(13)
C93 N6 C89 110.87(14)
C86 C85 N6 114.75(15)
C86 C85 H85A 108.6
N6 C85 H85A 108.6
C86 C85 H85B 108.6
N6 C85 H85B 108.6
H85A C85 H85B 107.6
C85 C86 C87 110.65(16)
C85 C86 H86A 109.5
C87 C86 H86A 109.5
C85 C86 H86B 109.5
C87 C86 H86B 109.5
H86A C86 H86B 108.1
C88 C87 C86 112.35(18)
C88 C87 H87A 109.1
C86 C87 H87A 109.1
C88 C87 H87B 109.1
C86 C87 H87B 109.1
H87A C87 H87B 107.9
C87 C88 H88A 109.5
C87 C88 H88B 109.5
H88A C88 H88B 109.5
C87 C88 H88C 109.5
H88A C88 H88C 109.5
H88B C88 H88C 109.5
C90 C89 N6 115.37(15)
C90 C89 H89A 108.4
N6 C89 H89A 108.4
C90 C89 H89B 108.4
N6 C89 H89B 108.4
H89A C89 H89B 107.5
C89 C90 C91 111.35(15)
C89 C90 H90A 109.4
C91 C90 H90A 109.4
C89 C90 H90B 109.4
C91 C90 H90B 109.4
H90A C90 H90B 108.0
C92 C91 C90 113.30(18)
C92 C91 H91A 108.9
C90 C91 H91A 108.9
C92 C91 H91B 108.9
C90 C91 H91B 108.9
H91A C91 H91B 107.7
C91 C92 H92A 109.5
C91 C92 H92B 109.5
H92A C92 H92B 109.5
C91 C92 H92C 109.5
H92A C92 H92C 109.5
H92B C92 H92C 109.5
C94 C93 N6 115.02(14)
C94 C93 H93A 108.5
N6 C93 H93A 108.5
C94 C93 H93B 108.5
N6 C93 H93B 108.5
H93A C93 H93B 107.5
C95 C94 C93 111.16(15)
C95 C94 H94A 109.4
C93 C94 H94A 109.4
C95 C94 H94B 109.4
C93 C94 H94B 109.4
H94A C94 H94B 108.0
C94 C95 C96 111.64(17)
C94 C95 H95A 109.3
C96 C95 H95A 109.3
C94 C95 H95B 109.3
C96 C95 H95B 109.3
H95A C95 H95B 108.0
C95 C96 H96A 109.5
C95 C96 H96B 109.5
H96A C96 H96B 109.5
C95 C96 H96C 109.5
H96A C96 H96C 109.5
H96B C96 H96C 109.5
C98 C97 N6 114.71(15)
C98 C97 H97A 108.6
N6 C97 H97A 108.6
C98 C97 H97B 108.6
N6 C97 H97B 108.6
H97A C97 H97B 107.6
C97 C98 C99 111.40(16)
C97 C98 H98A 109.3
C99 C98 H98A 109.3
C97 C98 H98B 109.3
C99 C98 H98B 109.3
H98A C98 H98B 108.0
C98 C99 C100 111.51(18)
C98 C99 H99A 109.3
C100 C99 H99A 109.3
C98 C99 H99B 109.3
C100 C99 H99B 109.3
H99A C99 H99B 108.0
C99 C100 H10D 109.5
C99 C100 H10E 109.5
H10D C100 H10E 109.5
C99 C100 H10F 109.5
H10D C100 H10F 109.5
H10E C100 H10F 109.5
C116 S3 C113 93.78(9)
C101 N7 B5 108.11(16)
C101 N7 C107 121.73(17)
B5 N7 C107 129.72(17)
C102 N8 B5 108.32(16)
C102 N8 C109 121.97(16)
B5 N8 C109 129.65(17)
N8 B5 N7 106.88(17)
N8 B5 C111 126.04(18)
N7 B5 C111 127.08(18)
F3 B6 C116 104.31(14)
F3 B6 C117 111.95(14)
C116 B6 C117 106.76(14)
F3 B6 C126 102.87(13)
C116 B6 C126 117.76(15)
C117 B6 C126 112.89(15)
C106 C101 N7 131.05(19)
C106 C101 C102 120.68(18)
N7 C101 C102 108.25(16)
C103 C102 N8 131.18(19)
C103 C102 C101 120.39(18)
N8 C102 C101 108.43(16)
C102 C103 C104 118.5(2)
C102 C103 H103 120.7
C104 C103 H103 120.7
C105 C104 C103 120.9(2)
C105 C104 H104 119.5
C103 C104 H104 119.5
C104 C105 C106 121.2(2)
C104 C105 H105 119.4
C106 C105 H105 119.4
C101 C106 C105 118.3(2)
C101 C106 H106 120.8
C105 C106 H106 120.8
N7 C107 C108 112.59(17)
N7 C107 H10G 109.1
C108 C107 H10G 109.1
N7 C107 H10H 109.1
C108 C107 H10H 109.1
H10G C107 H10H 107.8
C107 C108 H10I 109.5
C107 C108 H10J 109.5
H10I C108 H10J 109.5
C107 C108 H10K 109.5
H10I C108 H10K 109.5
H10J C108 H10K 109.5
N8 C109 C110 113.47(17)
N8 C109 H10L 108.9
C110 C109 H10L 108.9
N8 C109 H10M 108.9
C110 C109 H10M 108.9
H10L C109 H10M 107.7
C109 C110 H11A 109.5
C109 C110 H11B 109.5
H11A C110 H11B 109.5
C109 C110 H11C 109.5
H11A C110 H11C 109.5
H11B C110 H11C 109.5
C112 C111 B5 176.8(2)
C111 C112 C113 178.1(2)
C114 C113 C112 129.38(17)
C114 C113 S3 109.61(14)
C112 C113 S3 121.01(14)
C113 C114 C115 112.93(16)
C113 C114 H114 123.5
C115 C114 H114 123.5
C116 C115 C114 115.51(16)
C116 C115 H115 122.2
C114 C115 H115 122.2
C115 C116 B6 133.95(16)
C115 C116 S3 108.12(13)
B6 C116 S3 117.93(12)
C118 C117 C122 116.28(17)
C118 C117 B6 123.14(16)
C122 C117 B6 120.55(16)
C119 C118 C117 120.64(19)
C119 C118 C123 116.40(18)
C117 C118 C123 122.94(17)
C120 C119 C118 122.3(2)
C120 C119 H119 118.8
C118 C119 H119 118.8
C121 C120 C119 117.50(19)
C121 C120 C124 121.1(2)
C119 C120 C124 121.4(2)
C120 C121 C122 121.9(2)
C120 C121 H121 119.1
C122 C121 H121 119.1
C121 C122 C117 121.29(18)
C121 C122 C125 115.72(18)
C117 C122 C125 122.93(16)
C118 C123 H12A 109.5
C118 C123 H12B 109.5
H12A C123 H12B 109.5
C118 C123 H12C 109.5
H12A C123 H12C 109.5
H12B C123 H12C 109.5
C120 C124 H12D 109.5
C120 C124 H12E 109.5
H12D C124 H12E 109.5
C120 C124 H12F 109.5
H12D C124 H12F 109.5
H12E C124 H12F 109.5
C122 C125 H12G 109.5
C122 C125 H12H 109.5
H12G C125 H12H 109.5
C122 C125 H12I 109.5
H12G C125 H12I 109.5
H12H C125 H12I 109.5
C127 C126 C131 115.85(16)
C127 C126 B6 117.48(15)
C131 C126 B6 126.43(16)
C128 C127 C126 121.24(16)
C128 C127 C132 115.83(16)
C126 C127 C132 122.92(16)
C129 C128 C127 122.36(17)
C129 C128 H128 118.8
C127 C128 H128 118.8
C130 C129 C128 116.94(17)
C130 C129 C133 120.54(18)
C128 C129 C133 122.49(18)
C129 C130 C131 122.46(17)
C129 C130 H130 118.8
C131 C130 H130 118.8
C130 C131 C126 121.09(17)
C130 C131 C134 114.68(16)
C126 C131 C134 124.15(16)
C127 C132 H13A 109.5
C127 C132 H13B 109.5
H13A C132 H13B 109.5
C127 C132 H13C 109.5
H13A C132 H13C 109.5
H13B C132 H13C 109.5
C129 C133 H13D 109.5
C129 C133 H13E 109.5
H13D C133 H13E 109.5
C129 C133 H13F 109.5
H13D C133 H13F 109.5
H13E C133 H13F 109.5
C131 C134 H13G 109.5
C131 C134 H13H 109.5
H13G C134 H13H 109.5
C131 C134 H13I 109.5
H13G C134 H13I 109.5
H13H C134 H13I 109.5
C143 N9 C135 106.88(14)
C143 N9 C147 110.83(15)
C135 N9 C147 110.24(15)
C143 N9 C139 111.24(15)
C135 N9 C139 111.12(15)
C147 N9 C139 106.58(14)
C136 C135 N9 114.78(15)
C136 C135 H13J 108.6
N9 C135 H13J 108.6
C136 C135 H13K 108.6
N9 C135 H13K 108.6
H13J C135 H13K 107.5
C135 C136 C137 110.91(17)
C135 C136 H13L 109.5
C137 C136 H13L 109.5
C135 C136 H13M 109.5
C137 C136 H13M 109.5
H13L C136 H13M 108.0
C136 C137 C138 111.45(19)
C136 C137 H13N 109.3
C138 C137 H13N 109.3
C136 C137 H13O 109.3
C138 C137 H13O 109.3
H13N C137 H13O 108.0
C137 C138 H13P 109.5
C137 C138 H13Q 109.5
H13P C138 H13Q 109.5
C137 C138 H13R 109.5
H13P C138 H13R 109.5
H13Q C138 H13R 109.5
C140 C139 N9 114.78(15)
C140 C139 H13S 108.6
N9 C139 H13S 108.6
C140 C139 H13T 108.6
N9 C139 H13T 108.6
H13S C139 H13T 107.5
C139 C140 C141 110.79(16)
C139 C140 H14A 109.5
C141 C140 H14A 109.5
C139 C140 H14B 109.5
C141 C140 H14B 109.5
H14A C140 H14B 108.1
C142 C141 C140 113.75(18)
C142 C141 H14C 108.8
C140 C141 H14C 108.8
C142 C141 H14D 108.8
C140 C141 H14D 108.8
H14C C141 H14D 107.7
C141 C142 H14E 109.5
C141 C142 H14F 109.5
H14E C142 H14F 109.5
C141 C142 H14G 109.5
H14E C142 H14G 109.5
H14F C142 H14G 109.5
C144 C143 N9 115.46(15)
C144 C143 H14H 108.4
N9 C143 H14H 108.4
C144 C143 H14I 108.4
N9 C143 H14I 108.4
H14H C143 H14I 107.5
C145 C144 C143 111.85(17)
C145 C144 H14J 109.2
C143 C144 H14J 109.2
C145 C144 H14K 109.2
C143 C144 H14K 109.2
H14J C144 H14K 107.9
C144 C145 C146 113.27(19)
C144 C145 H14L 108.9
C146 C145 H14L 108.9
C144 C145 H14M 108.9
C146 C145 H14M 108.9
H14L C145 H14M 107.7
C145 C146 H14N 109.5
C145 C146 H14O 109.5
H14N C146 H14O 109.5
C145 C146 H14P 109.5
H14N C146 H14P 109.5
H14O C146 H14P 109.5
N9 C147 C148 114.26(16)
N9 C147 H14Q 108.7
C148 C147 H14Q 108.7
N9 C147 H14R 108.7
C148 C147 H14R 108.7
H14Q C147 H14R 107.6
C147 C148 C149 112.21(17)
C147 C148 H14S 109.2
C149 C148 H14S 109.2
C147 C148 H14T 109.2
C149 C148 H14T 109.2
H14S C148 H14T 107.9
C150 C149 C148 113.4(2)
C150 C149 H14U 108.9
C148 C149 H14U 108.9
C150 C149 H14V 108.9
C148 C149 H14V 108.9
H14U C149 H14V 107.7
C149 C150 H15A 109.5
C149 C150 H15B 109.5
H15A C150 H15B 109.5
C149 C150 H15C 109.5
H15A C150 H15C 109.5
H15B C150 H15C 109.5
C166 S4 C163 93.84(9)
C151 N10 B7 107.88(17)
C151 N10 C157 122.37(18)
B7 N10 C157 129.54(19)
C152 N11 B7 108.61(17)
C152 N11 C159 123.54(17)
B7 N11 C159 127.77(17)
N11 B7 N10 106.85(18)
N11 B7 C161 122.96(19)
N10 B7 C161 130.2(2)
F4 B8 C166 102.85(14)
F4 B8 C176 110.15(14)
C166 B8 C176 106.56(14)
F4 B8 C167 101.58(13)
C166 B8 C167 118.67(15)
C176 B8 C167 115.94(15)
C156 C151 N10 131.1(2)
C156 C151 C152 120.2(2)
N10 C151 C152 108.77(18)
C153 C152 N11 131.2(2)
C153 C152 C151 121.0(2)
N11 C152 C151 107.87(18)
C152 C153 C154 118.3(2)
C152 C153 H153 120.8
C154 C153 H153 120.8
C155 C154 C153 120.7(2)
C155 C154 H154 119.6
C153 C154 H154 119.6
C154 C155 C156 121.6(2)
C154 C155 H155 119.2
C156 C155 H155 119.2
C151 C156 C155 118.2(2)
C151 C156 H156 120.9
C155 C156 H156 120.9
N10 C157 C158 112.89(18)
N10 C157 H15D 109.0
C158 C157 H15D 109.0
N10 C157 H15E 109.0
C158 C157 H15E 109.0
H15D C157 H15E 107.8
C157 C158 H15F 109.5
C157 C158 H15G 109.5
H15F C158 H15G 109.5
C157 C158 H15H 109.5
H15F C158 H15H 109.5
H15G C158 H15H 109.5
N11 C159 C160 113.21(16)
N11 C159 H15I 108.9
C160 C159 H15I 108.9
N11 C159 H15J 108.9
C160 C159 H15J 108.9
H15I C159 H15J 107.7
C159 C160 H16A 109.5
C159 C160 H16B 109.5
H16A C160 H16B 109.5
C159 C160 H16C 109.5
H16A C160 H16C 109.5
H16B C160 H16C 109.5
C162 C161 B7 169.2(2)
C161 C162 C163 178.7(2)
C164 C163 C162 128.22(18)
C164 C163 S4 109.77(14)
C162 C163 S4 121.93(15)
C163 C164 C165 112.88(17)
C163 C164 H164 123.6
C165 C164 H164 123.6
C166 C165 C164 115.14(16)
C166 C165 H165 122.4
C164 C165 H165 122.4
C165 C166 B8 135.59(16)
C165 C166 S4 108.35(14)
B8 C166 S4 115.91(12)
C168 C167 C172 115.63(16)
C168 C167 B8 127.03(16)
C172 C167 B8 116.66(16)
C169 C168 C167 121.29(17)
C169 C168 C173 115.74(17)
C167 C168 C173 122.95(16)
C170 C169 C168 122.27(18)
C170 C169 H169 118.9
C168 C169 H169 118.9
C169 C170 C171 116.82(17)
C169 C170 C174 121.98(18)
C171 C170 C174 121.19(18)
C172 C171 C170 122.42(18)
C172 C171 H171 118.8
C170 C171 H171 118.8
C171 C172 C167 121.38(17)
C171 C172 C175 116.44(17)
C167 C172 C175 122.18(16)
C168 C173 H17A 109.5
C168 C173 H17B 109.5
H17A C173 H17B 109.5
C168 C173 H17C 109.5
H17A C173 H17C 109.5
H17B C173 H17C 109.5
C170 C174 H17D 109.5
C170 C174 H17E 109.5
H17D C174 H17E 109.5
C170 C174 H17F 109.5
H17D C174 H17F 109.5
H17E C174 H17F 109.5
C172 C175 H17G 109.5
C172 C175 H17H 109.5
H17G C175 H17H 109.5
C172 C175 H17I 109.5
H17G C175 H17I 109.5
H17H C175 H17I 109.5
C181 C176 C177 116.42(16)
C181 C176 B8 122.66(15)
C177 C176 B8 120.91(16)
C178 C177 C176 121.06(17)
C178 C177 C182 116.42(16)
C176 C177 C182 122.52(16)
C179 C178 C177 122.08(17)
C179 C178 H178 119.0
C177 C178 H178 119.0
C178 C179 C180 117.36(17)
C178 C179 C183 121.45(18)
C180 C179 C183 121.20(18)
C179 C180 C181 122.19(18)
C179 C180 H180 118.9
C181 C180 H180 118.9
C180 C181 C176 120.70(16)
C180 C181 C184 116.12(16)
C176 C181 C184 123.18(16)
C177 C182 H18A 109.5
C177 C182 H18B 109.5
H18A C182 H18B 109.5
C177 C182 H18C 109.5
H18A C182 H18C 109.5
H18B C182 H18C 109.5
C179 C183 H18D 109.5
C179 C183 H18E 109.5
H18D C183 H18E 109.5
C179 C183 H18F 109.5
H18D C183 H18F 109.5
H18E C183 H18F 109.5
C181 C184 H18G 109.5
C181 C184 H18H 109.5
H18G C184 H18H 109.5
C181 C184 H18I 109.5
H18G C184 H18I 109.5
H18H C184 H18I 109.5
C193 N12 C197 110.18(15)
C193 N12 C185 106.46(13)
C197 N12 C185 111.15(16)
C193 N12 C189 110.35(15)
C197 N12 C189 108.14(14)
C185 N12 C189 110.58(14)
C186 C185 N12 113.99(15)
C186 C185 H18J 108.8
N12 C185 H18J 108.8
C186 C185 H18K 108.8
N12 C185 H18K 108.8
H18J C185 H18K 107.6
C187 C186 C185 112.69(17)
C187 C186 H18L 109.1
C185 C186 H18L 109.1
C187 C186 H18M 109.1
C185 C186 H18M 109.1
H18L C186 H18M 107.8
C188 C187 C186 112.8(2)
C188 C187 H18N 109.0
C186 C187 H18N 109.0
C188 C187 H18O 109.0
C186 C187 H18O 109.0
H18N C187 H18O 107.8
C187 C188 H18P 109.5
C187 C188 H18Q 109.5
H18P C188 H18Q 109.5
C187 C188 H18R 109.5
H18P C188 H18R 109.5
H18Q C188 H18R 109.5
C190 C189 N12 115.04(16)
C190 C189 H18S 108.5
N12 C189 H18S 108.5
C190 C189 H18T 108.5
N12 C189 H18T 108.5
H18S C189 H18T 107.5
C189 C190 C191 112.31(19)
C189 C190 H19A 109.1
C191 C190 H19A 109.1
C189 C190 H19B 109.1
C191 C190 H19B 109.1
H19A C190 H19B 107.9
C192 C191 C190 113.2(2)
C192 C191 H19C 108.9
C190 C191 H19C 108.9
C192 C191 H19D 108.9
C190 C191 H19D 108.9
H19C C191 H19D 107.8
C191 C192 H19E 109.5
C191 C192 H19F 109.5
H19E C192 H19F 109.5
C191 C192 H19G 109.5
H19E C192 H19G 109.5
H19F C192 H19G 109.5
N12 C193 C194 115.64(15)
N12 C193 H19H 108.4
C194 C193 H19H 108.4
N12 C193 H19I 108.4
C194 C193 H19I 108.4
H19H C193 H19I 107.4
C195 C194 C193 109.84(17)
C195 C194 H19J 109.7
C193 C194 H19J 109.7
C195 C194 H19K 109.7
C193 C194 H19K 109.7
H19J C194 H19K 108.2
C196 C195 C194 113.2(2)
C196 C195 H19L 108.9
C194 C195 H19L 108.9
C196 C195 H19M 108.9
C194 C195 H19M 108.9
H19L C195 H19M 107.7
C195 C196 H19N 109.5
C195 C196 H19O 109.5
H19N C196 H19O 109.5
C195 C196 H19P 109.5
H19N C196 H19P 109.5
H19O C196 H19P 109.5
N12 C197 C198 115.16(15)
N12 C197 H19Q 108.5
C198 C197 H19Q 108.5
N12 C197 H19R 108.5
C198 C197 H19R 108.5
H19Q C197 H19R 107.5
C199 C198 C197 111.52(17)
C199 C198 H19S 109.3
C197 C198 H19S 109.3
C199 C198 H19T 109.3
C197 C198 H19T 109.3
H19S C198 H19T 108.0
C200 C199 C198 111.9(2)
C200 C199 H19U 109.2
C198 C199 H19U 109.2
C200 C199 H19V 109.2
C198 C199 H19V 109.2
H19U C199 H19V 107.9
C199 C200 H20A 109.5
C199 C200 H20B 109.5
H20A C200 H20B 109.5
C199 C200 H20C 109.5
H20A C200 H20C 109.5
H20B C200 H20C 109.5

loop_
_geom_bond_atom_site_label_1
_geom_bond_atom_site_label_2
_geom_bond_distance
S1 C16 1.7319(18)
S1 C13 1.7340(19)
F1 B2 1.477(2)
N1 C1 1.396(3)
N1 B1 1.422(3)
N1 C7 1.463(3)
N2 C2 1.396(3)
N2 B1 1.427(3)
N2 C9 1.459(3)
B1 C11 1.533(3)
B2 C16 1.646(3)
B2 C26 1.648(3)
B2 C17 1.667(3)
C1 C6 1.388(3)
C1 C2 1.412(3)
C2 C3 1.385(3)
C3 C4 1.393(3)
C3 H3 0.9500
C4 C5 1.380(4)
C4 H4 0.9500
C5 C6 1.384(3)
C5 H5 0.9500
C6 H6 0.9500
C7 C8 1.479(4)
C7 H7A 0.9900
C7 H7B 0.9900
C8 H8A 0.9800
C8 H8B 0.9800
C8 H8C 0.9800
C9 C10 1.502(3)
C9 H9A 0.9900
C9 H9B 0.9900
C10 H10A 0.9800
C10 H10B 0.9800
C10 H10C 0.9800
C11 C12 1.211(3)
C12 C13 1.422(3)
C13 C14 1.378(3)
C14 C15 1.411(3)
C14 H14 0.9500
C15 C16 1.383(2)
C15 H15 0.9500
C17 C18 1.415(3)
C17 C22 1.425(3)
C18 C19 1.404(3)
C18 C23 1.517(3)
C19 C20 1.385(3)
C19 H19 0.9500
C20 C21 1.390(3)
C20 C24 1.517(3)
C21 C22 1.395(3)
C21 H21 0.9500
C22 C25 1.511(3)
C23 H23A 0.9800
C23 H23B 0.9800
C23 H23C 0.9800
C24 H24A 0.9800
C24 H24B 0.9800
C24 H24C 0.9800
C25 H25A 0.9800
C25 H25B 0.9800
C25 H25C 0.9800
C26 C27 1.416(2)
C26 C31 1.423(2)
C27 C28 1.397(3)
C27 C32 1.512(3)
C28 C29 1.385(3)
C28 H28 0.9500
C29 C30 1.393(3)
C29 C33 1.512(3)
C30 C31 1.394(3)
C30 H30 0.9500
C31 C34 1.518(2)
C32 H32A 0.9800
C32 H32B 0.9800
C32 H32C 0.9800
C33 H33A 0.9800
C33 H33B 0.9800
C33 H33C 0.9800
C34 H34A 0.9800
C34 H34B 0.9800
C34 H34C 0.9800
N3 C39 1.519(2)
N3 C35 1.520(3)
N3 C43 1.522(2)
N3 C47 1.530(2)
C35 C36 1.522(3)
C35 H35A 0.9900
C35 H35B 0.9900
C36 C37 1.518(3)
C36 H36A 0.9900
C36 H36B 0.9900
C37 C38 1.523(3)
C37 H37A 0.9900
C37 H37B 0.9900
C38 H38A 0.9800
C38 H38B 0.9800
C38 H38C 0.9800
C39 C40 1.520(3)
C39 H39A 0.9900
C39 H39B 0.9900
C40 C41 1.531(3)
C40 H40A 0.9900
C40 H40B 0.9900
C41 C42 1.517(4)
C41 H41A 0.9900
C41 H41B 0.9900
C42 H42A 0.9800
C42 H42B 0.9800
C42 H42C 0.9800
C43 C44 1.513(3)
C43 H43A 0.9900
C43 H43B 0.9900
C44 C45 1.527(3)
C44 H44A 0.9900
C44 H44B 0.9900
C45 C46 1.500(3)
C45 H45A 0.9900
C45 H45B 0.9900
C46 H46A 0.9800
C46 H46B 0.9800
C46 H46C 0.9800
C47 C48 1.533(3)
C47 H47A 0.9900
C47 H47B 0.9900
C48 C49 1.526(3)
C48 H48A 0.9900
C48 H48B 0.9900
C49 C50 1.511(4)
C49 H49A 0.9900
C49 H49B 0.9900
C50 H50A 0.9800
C50 H50B 0.9800
C50 H50C 0.9800
S2 C63 1.7338(19)
S2 C66 1.7374(18)
F2 B4 1.476(2)
N4 C51 1.394(3)
N4 B3 1.426(3)
N4 C57 1.459(3)
N5 C52 1.394(3)
N5 B3 1.425(3)
N5 C59 1.459(3)
B3 C61 1.526(3)
B4 C66 1.633(3)
B4 C67 1.650(3)
B4 C76 1.662(3)
C51 C56 1.391(3)
C51 C52 1.409(3)
C52 C53 1.391(3)
C53 C54 1.387(3)
C53 H53 0.9500
C54 C55 1.389(4)
C54 H54 0.9500
C55 C56 1.386(3)
C55 H55 0.9500
C56 H56 0.9500
C57 C58 1.519(3)
C57 H57A 0.9900
C57 H57B 0.9900
C58 H58A 0.9800
C58 H58B 0.9800
C58 H58C 0.9800
C59 C60 1.514(3)
C59 H59A 0.9900
C59 H59B 0.9900
C60 H60A 0.9800
C60 H60B 0.9800
C60 H60C 0.9800
C61 C62 1.207(3)
C62 C63 1.422(3)
C63 C64 1.376(3)
C64 C65 1.411(3)
C64 H64 0.9500
C65 C66 1.374(3)
C65 H65 0.9500
C67 C68 1.416(3)
C67 C72 1.416(3)
C68 C69 1.399(3)
C68 C73 1.518(3)
C69 C70 1.380(3)
C69 H69 0.9500
C70 C71 1.390(3)
C70 C74 1.520(3)
C71 C72 1.400(3)
C71 H71 0.9500
C72 C75 1.517(3)
C73 H73A 0.9800
C73 H73B 0.9800
C73 H73C 0.9800
C74 H74A 0.9800
C74 H74B 0.9800
C74 H74C 0.9800
C75 H75A 0.9800
C75 H75B 0.9800
C75 H75C 0.9800
C76 C77 1.415(3)
C76 C81 1.418(3)
C77 C78 1.399(3)
C77 C82 1.509(3)
C78 C79 1.381(3)
C78 H78 0.9500
C79 C80 1.382(3)
C79 C83 1.512(3)
C80 C81 1.400(3)
C80 H80 0.9500
C81 C84 1.515(3)
C82 H82A 0.9800
C82 H82B 0.9800
C82 H82C 0.9800
C83 H83A 0.9800
C83 H83B 0.9800
C83 H83C 0.9800
C84 H84A 0.9800
C84 H84B 0.9800
C84 H84C 0.9800
N6 C97 1.522(2)
N6 C85 1.522(2)
N6 C93 1.526(2)
N6 C89 1.528(2)
C85 C86 1.515(3)
C85 H85A 0.9900
C85 H85B 0.9900
C86 C87 1.526(3)
C86 H86A 0.9900
C86 H86B 0.9900
C87 C88 1.525(3)
C87 H87A 0.9900
C87 H87B 0.9900
C88 H88A 0.9800
C88 H88B 0.9800
C88 H88C 0.9800
C89 C90 1.524(3)
C89 H89A 0.9900
C89 H89B 0.9900
C90 C91 1.533(3)
C90 H90A 0.9900
C90 H90B 0.9900
C91 C92 1.528(3)
C91 H91A 0.9900
C91 H91B 0.9900
C92 H92A 0.9800
C92 H92B 0.9800
C92 H92C 0.9800
C93 C94 1.525(3)
C93 H93A 0.9900
C93 H93B 0.9900
C94 C95 1.519(3)
C94 H94A 0.9900
C94 H94B 0.9900
C95 C96 1.522(3)
C95 H95A 0.9900
C95 H95B 0.9900
C96 H96A 0.9800
C96 H96B 0.9800
C96 H96C 0.9800
C97 C98 1.517(3)
C97 H97A 0.9900
C97 H97B 0.9900
C98 C99 1.519(3)
C98 H98A 0.9900
C98 H98B 0.9900
C99 C100 1.525(3)
C99 H99A 0.9900
C99 H99B 0.9900
C100 H10D 0.9800
C100 H10E 0.9800
C100 H10F 0.9800
S3 C116 1.7363(18)
S3 C113 1.7381(18)
F3 B6 1.473(2)
N7 C101 1.398(2)
N7 B5 1.426(3)
N7 C107 1.457(2)
N8 C102 1.392(3)
N8 B5 1.425(3)
N8 C109 1.458(2)
B5 C111 1.528(3)
B6 C116 1.638(3)
B6 C117 1.652(3)
B6 C126 1.661(3)
C101 C106 1.383(3)
C101 C102 1.412(3)
C102 C103 1.386(3)
C103 C104 1.387(3)
C103 H103 0.9500
C104 C105 1.387(3)
C104 H104 0.9500
C105 C106 1.390(3)
C105 H105 0.9500
C106 H106 0.9500
C107 C108 1.518(3)
C107 H10G 0.9900
C107 H10H 0.9900
C108 H10I 0.9800
C108 H10J 0.9800
C108 H10K 0.9800
C109 C110 1.516(3)
C109 H10L 0.9900
C109 H10M 0.9900
C110 H11A 0.9800
C110 H11B 0.9800
C110 H11C 0.9800
C111 C112 1.214(3)
C112 C113 1.420(3)
C113 C114 1.374(3)
C114 C115 1.408(3)
C114 H114 0.9500
C115 C116 1.376(3)
C115 H115 0.9500
C117 C118 1.417(3)
C117 C122 1.418(3)
C118 C119 1.403(3)
C118 C123 1.518(3)
C119 C120 1.386(3)
C119 H119 0.9500
C120 C121 1.380(3)
C120 C124 1.519(3)
C121 C122 1.400(3)
C121 H121 0.9500
C122 C125 1.516(3)
C123 H12A 0.9800
C123 H12B 0.9800
C123 H12C 0.9800
C124 H12D 0.9800
C124 H12E 0.9800
C124 H12F 0.9800
C125 H12G 0.9800
C125 H12H 0.9800
C125 H12I 0.9800
C126 C127 1.418(3)
C126 C131 1.420(2)
C127 C128 1.395(3)
C127 C132 1.519(2)
C128 C129 1.387(3)
C128 H128 0.9500
C129 C130 1.383(3)
C129 C133 1.508(3)
C130 C131 1.397(3)
C130 H130 0.9500
C131 C134 1.516(3)
C132 H13A 0.9800
C132 H13B 0.9800
C132 H13C 0.9800
C133 H13D 0.9800
C133 H13E 0.9800
C133 H13F 0.9800
C134 H13G 0.9800
C134 H13H 0.9800
C134 H13I 0.9800
N9 C143 1.525(2)
N9 C135 1.525(2)
N9 C147 1.526(2)
N9 C139 1.527(2)
C135 C136 1.521(3)
C135 H13J 0.9900
C135 H13K 0.9900
C136 C137 1.524(3)
C136 H13L 0.9900
C136 H13M 0.9900
C137 C138 1.527(3)
C137 H13N 0.9900
C137 H13O 0.9900
C138 H13P 0.9800
C138 H13Q 0.9800
C138 H13R 0.9800
C139 C140 1.523(3)
C139 H13S 0.9900
C139 H13T 0.9900
C140 C141 1.532(3)
C140 H14A 0.9900
C140 H14B 0.9900
C141 C142 1.526(3)
C141 H14C 0.9900
C141 H14D 0.9900
C142 H14E 0.9800
C142 H14F 0.9800
C142 H14G 0.9800
C143 C144 1.517(3)
C143 H14H 0.9900
C143 H14I 0.9900
C144 C145 1.509(3)
C144 H14J 0.9900
C144 H14K 0.9900
C145 C146 1.514(3)
C145 H14L 0.9900
C145 H14M 0.9900
C146 H14N 0.9800
C146 H14O 0.9800
C146 H14P 0.9800
C147 C148 1.529(3)
C147 H14Q 0.9900
C147 H14R 0.9900
C148 C149 1.530(3)
C148 H14S 0.9900
C148 H14T 0.9900
C149 C150 1.493(3)
C149 H14U 0.9900
C149 H14V 0.9900
C150 H15A 0.9800
C150 H15B 0.9800
C150 H15C 0.9800
S4 C166 1.7298(18)
S4 C163 1.7337(19)
F4 B8 1.476(2)
N10 C151 1.396(3)
N10 B7 1.427(3)
N10 C157 1.462(3)
N11 C152 1.393(3)
N11 B7 1.425(3)
N11 C159 1.460(3)
B7 C161 1.529(3)
B8 C166 1.639(3)
B8 C176 1.647(3)
B8 C167 1.666(3)
C151 C156 1.387(3)
C151 C152 1.413(3)
C152 C153 1.388(3)
C153 C154 1.390(3)
C153 H153 0.9500
C154 C155 1.385(4)
C154 H154 0.9500
C155 C156 1.394(3)
C155 H155 0.9500
C156 H156 0.9500
C157 C158 1.514(4)
C157 H15D 0.9900
C157 H15E 0.9900
C158 H15F 0.9800
C158 H15G 0.9800
C158 H15H 0.9800
C159 C160 1.497(3)
C159 H15I 0.9900
C159 H15J 0.9900
C160 H16A 0.9800
C160 H16B 0.9800
C160 H16C 0.9800
C161 C162 1.205(3)
C162 C163 1.418(3)
C163 C164 1.375(3)
C164 C165 1.408(3)
C164 H164 0.9500
C165 C166 1.381(2)
C165 H165 0.9500
C167 C168 1.414(3)
C167 C172 1.426(3)
C168 C169 1.408(3)
C168 C173 1.514(3)
C169 C170 1.384(3)
C169 H169 0.9500
C170 C171 1.393(3)
C170 C174 1.514(3)
C171 C172 1.391(3)
C171 H171 0.9500
C172 C175 1.513(3)
C173 H17A 0.9800
C173 H17B 0.9800
C173 H17C 0.9800
C174 H17D 0.9800
C174 H17E 0.9800
C174 H17F 0.9800
C175 H17G 0.9800
C175 H17H 0.9800
C175 H17I 0.9800
C176 C181 1.419(3)
C176 C177 1.420(2)
C177 C178 1.394(3)
C177 C182 1.511(3)
C178 C179 1.384(3)
C178 H178 0.9500
C179 C180 1.393(3)
C179 C183 1.508(3)
C180 C181 1.395(3)
C180 H180 0.9500
C181 C184 1.519(2)
C182 H18A 0.9800
C182 H18B 0.9800
C182 H18C 0.9800
C183 H18D 0.9800
C183 H18E 0.9800
C183 H18F 0.9800
C184 H18G 0.9800
C184 H18H 0.9800
C184 H18I 0.9800
N12 C193 1.515(2)
N12 C197 1.521(3)
N12 C185 1.524(2)
N12 C189 1.531(2)
C185 C186 1.515(3)
C185 H18J 0.9900
C185 H18K 0.9900
C186 C187 1.506(3)
C186 H18L 0.9900
C186 H18M 0.9900
C187 C188 1.505(3)
C187 H18N 0.9900
C187 H18O 0.9900
C188 H18P 0.9800
C188 H18Q 0.9800
C188 H18R 0.9800
C189 C190 1.523(3)
C189 H18S 0.9900
C189 H18T 0.9900
C190 C191 1.532(3)
C190 H19A 0.9900
C190 H19B 0.9900
C191 C192 1.488(4)
C191 H19C 0.9900
C191 H19D 0.9900
C192 H19E 0.9800
C192 H19F 0.9800
C192 H19G 0.9800
C193 C194 1.525(3)
C193 H19H 0.9900
C193 H19I 0.9900
C194 C195 1.524(3)
C194 H19J 0.9900
C194 H19K 0.9900
C195 C196 1.513(4)
C195 H19L 0.9900
C195 H19M 0.9900
C196 H19N 0.9800
C196 H19O 0.9800
C196 H19P 0.9800
C197 C198 1.527(3)
C197 H19Q 0.9900
C197 H19R 0.9900
C198 C199 1.522(3)
C198 H19S 0.9900
C198 H19T 0.9900
C199 C200 1.513(4)
C199 H19U 0.9900
C199 H19V 0.9900
C200 H20A 0.9800
C200 H20B 0.9800
C200 H20C 0.9800
